data_7711818
loop_
_publ_author_name
'Gao, Yan-Li'
'Sun, Xueli'
'Tang, Xiongkai'
'Xie, Zhenlang'
'Tian, Guolong'
'Nan, Zi-Ang'
'Yang, Huayan'
'Shen, Hui'

_publ_section_title
;
 An alkynyl-protected Ag<sub>13-<i>x</i></sub>Cu<sub>6+<i>x</i></sub>
 nanocluster for catalytic hydrogenation.
;
_journal_issue 1
_journal_name_full 'Dalton transactions (Cambridge, England : 2003)'
_journal_page_first 52
_journal_page_last 57
_journal_paper_doi 10.1039/d2dt03295c
_journal_volume 52
_journal_year 2022
_chemical_formula_moiety 'C266 H259 Ag11.533 Cu7.467 P6, 1(F18 Sb3), 1(C10 H13)'
_chemical_formula_sum 'C276 H272 Ag11.55 Cu7.45 F18 P6 Sb3'
_chemical_formula_weight 6201.26
_space_group_crystal_system trigonal
_space_group_IT_number 146
_space_group_name_Hall 'R 3'
_space_group_name_H-M_alt 'R 3 :H'
_atom_sites_solution_hydrogens geom
_audit_creation_date 2022-11-04
_audit_creation_method
;
Olex2 1.5
(compiled 2022.04.07 svn.rca3783a0 for OlexSys, GUI svn.r6498)
;
_audit_update_record
;
2022-11-04 deposited with the CCDC.	2022-11-21 downloaded from the CCDC.
;
_cell_angle_alpha 90
_cell_angle_beta 90
_cell_angle_gamma 120
_cell_formula_units_Z 3
_cell_length_a 20.2220(5)
_cell_length_b 20.2220(5)
_cell_length_c 59.983(2)
_cell_measurement_reflns_used 7542
_cell_measurement_temperature 100.01(10)
_cell_measurement_theta_max 51.1230
_cell_measurement_theta_min 4.3660
_cell_volume 21242.6(10)
_computing_cell_refinement 'CrysAlisPro 1.171.42.49 (Rigaku OD, 2022)'
_computing_data_collection 'CrysAlisPro 1.171.42.49 (Rigaku OD, 2022)'
_computing_data_reduction 'CrysAlisPro 1.171.42.49 (Rigaku OD, 2022)'
_computing_molecular_graphics 'Olex2 1.5 (Dolomanov et al., 2009)'
_computing_publication_material 'Olex2 1.5 (Dolomanov et al., 2009)'
_computing_structure_refinement 'SHELXL 2014/7 (Sheldrick, 2015)'
_computing_structure_solution 'SHELXT 2014/5 (Sheldrick, 2014)'
_diffrn_ambient_environment N~2~
_diffrn_ambient_temperature 100.01(10)
_diffrn_detector 'CCD plate'
_diffrn_detector_area_resol_mean 10.4741
_diffrn_detector_type Atlas
_diffrn_measured_fraction_theta_full 0.990
_diffrn_measured_fraction_theta_max 0.990
_diffrn_measurement_details
;
List of Runs (angles in degrees, time in seconds):

  # Type    Start    End  Width  t~exp~   \w     \q     \k     \f   Frames
#--------------------------------------------------------------------------
  1  \w    -18.00  30.00   1.00    2.50    --    0.00 -77.00-180.00   48
  2  \w    -19.00  28.00   1.00    2.50    --    0.00 -77.00-150.00   47
  3  \w    -31.00  66.00   1.00    2.50    --    0.00  19.00  30.00   97
  4  \w    -68.00 -40.00   1.00    2.50    --    0.00-178.00 -60.00   28
  5  \w    -66.00 -40.00   1.00    2.50    --    0.00-178.00 -90.00   26
  6  \w      9.00 104.00   1.00    7.50    --   87.81 -94.00-120.00   95
  7  \w    107.00 158.00   1.00    7.50    --   87.81 125.00-120.00   51
  8  \w     56.00 104.00   1.00    7.50    --   87.81-125.00-150.00   48
  9  \w     34.00 113.00   1.00    7.50    --   87.81-125.00 120.00   79
 10  \w    106.00 148.00   1.00    7.50    --   87.81  77.00 -30.00   42
 11  \w     61.00 107.00   1.00    7.50    --   87.81 -30.00-120.00   46
 12  \w     74.00 143.00   1.00    7.50    --   87.81  61.00 -90.00   69
 13  \w     82.00 123.00   1.00    7.50    --   87.81  45.00 150.00   41
 14  \w     30.00 118.00   1.00    7.50    --   87.81 -77.00 -60.00   88
 15  \w    119.00 158.00   1.00    7.50    --   87.81 125.00 -60.00   39
 16  \w    132.00 158.00   1.00    7.50    --   87.81 125.00-180.00   26
 17  \w     16.00  53.00   1.00    7.50    --   87.81 -30.00-120.00   37
 18  \w     68.00 156.00   1.00    7.50    --   87.81  30.00  60.00   88
;
_diffrn_measurement_device 'four-circle diffractometer'
_diffrn_measurement_device_type 'SuperNova, Dual, Cu at home/near, Atlas'
_diffrn_measurement_method '\w scans'
_diffrn_orient_matrix_type 'CrysAlisPro convention (1999,Acta A55,543-557)'
_diffrn_orient_matrix_UB_11 0.0769987000
_diffrn_orient_matrix_UB_12 0.0731326000
_diffrn_orient_matrix_UB_13 -0.0042272000
_diffrn_orient_matrix_UB_21 -0.0060998000
_diffrn_orient_matrix_UB_22 -0.0199405000
_diffrn_orient_matrix_UB_23 -0.0249863000
_diffrn_orient_matrix_UB_31 -0.0420741000
_diffrn_orient_matrix_UB_32 0.0446856000
_diffrn_orient_matrix_UB_33 -0.0041891000
_diffrn_radiation_monochromator mirror
_diffrn_radiation_probe x-ray
_diffrn_radiation_type 'Cu K\a'
_diffrn_radiation_wavelength 1.54184
_diffrn_reflns_av_R_equivalents 0.0760
_diffrn_reflns_av_unetI/netI 0.0938
_diffrn_reflns_Laue_measured_fraction_full 0.990
_diffrn_reflns_Laue_measured_fraction_max 0.990
_diffrn_reflns_limit_h_max 18
_diffrn_reflns_limit_h_min -23
_diffrn_reflns_limit_k_max 23
_diffrn_reflns_limit_k_min -21
_diffrn_reflns_limit_l_max 69
_diffrn_reflns_limit_l_min -70
_diffrn_reflns_number 45760
_diffrn_reflns_point_group_measured_fraction_full 0.990
_diffrn_reflns_point_group_measured_fraction_max 0.990
_diffrn_reflns_theta_full 65.478
_diffrn_reflns_theta_max 65.477
_diffrn_reflns_theta_min 3.881
_diffrn_source 'micro-focus sealed X-ray tube'
_diffrn_source_type 'SuperNova (Cu) X-ray Source'
_exptl_absorpt_coefficient_mu 9.839
_exptl_absorpt_correction_T_max 1.00000
_exptl_absorpt_correction_T_min 0.78105
_exptl_absorpt_correction_type multi-scan
_exptl_absorpt_process_details
;
CrysAlisPro 1.171.42.49 (Rigaku Oxford Diffraction, 2022)
Empirical absorption correction using spherical harmonics,
implemented in SCALE3 ABSPACK scaling algorithm.
;
_exptl_crystal_colour red
_exptl_crystal_colour_primary red
_exptl_crystal_density_diffrn 1.454
_exptl_crystal_description plate
_exptl_crystal_F_000 9276
_exptl_crystal_size_max 0.048
_exptl_crystal_size_mid 0.028
_exptl_crystal_size_min 0.0088
_refine_diff_density_max 0.991
_refine_diff_density_min -1.044
_refine_diff_density_rms 0.100
_refine_ls_abs_structure_details
;
 Refined as an inversion twin.
;
_refine_ls_abs_structure_Flack 0.144(16)
_refine_ls_extinction_method none
_refine_ls_goodness_of_fit_ref 1.000
_refine_ls_hydrogen_treatment constr
_refine_ls_matrix_type full
_refine_ls_number_parameters 1176
_refine_ls_number_reflns 15833
_refine_ls_number_restraints 1036
_refine_ls_restrained_S_all 1.000
_refine_ls_R_factor_all 0.1271
_refine_ls_R_factor_gt 0.0686
_refine_ls_shift/su_max 0.003
_refine_ls_shift/su_mean 0.000
_refine_ls_structure_factor_coef Fsqd
_refine_ls_weighting_details 'w=1/[\s^2^(Fo^2^)+(0.1118P)^2^] where P=(Fo^2^+2Fc^2^)/3'
_refine_ls_weighting_scheme calc
_refine_ls_wR_factor_gt 0.1703
_refine_ls_wR_factor_ref 0.2075
_reflns_Friedel_coverage 1.000
_reflns_Friedel_fraction_full 0.990
_reflns_Friedel_fraction_max 0.990
_reflns_number_gt 9286
_reflns_number_total 15833
_reflns_threshold_expression 'I > 2\s(I)'
_cod_data_source_file d2dt03295c2.cif
_cod_data_source_block Ag13Cu6
_cod_depositor_comments 'Adding full bibliography for 7711818.cif.'
_cod_original_cell_volume 21242.5(13)
_cod_original_sg_symbol_H-M 'R 3'
_cod_database_code 7711818
_shelx_shelxl_version_number 2014/7
_shelx_space_group_comment
;
The symmetry employed for this shelxl refinement is uniquely defined
by the following loop, which should always be used as a source of
symmetry information in preference to the above space-group names.
They are only intended as comments.
;
_shelx_estimated_absorpt_t_max 0.918
_shelx_estimated_absorpt_t_min 0.650
_olex2_refinement_description
;
1. Twinned data refinement
 Scales: 0.856(16)
 0.144(16)
2. Fixed Uiso
 At 1.2 times of:
  All C(H) groups
 At 1.5 times of:
  All C(H,H,H) groups
3. Shared sites
{Cu1, Ag1}
{Ag04, Cu04}
4. Restrained distances
 C029-C16A
 1.54 with sigma of 0.02
 C211-C145
 2.5 with sigma of 0.02
 C49B-C84B
 1.54 with sigma of 0.02
 C88-C145
 2.5 with sigma of 0.02
 C226-C37_$1
 1.54 with sigma of 0.02
 C3A-C67A
 2.51 with sigma of 0.02
 C2AA-C226
 2.74 with sigma of 0.02
 C37_$1-C115
 4.33 with sigma of 0.02
 C49A-C4A
 1.54 with sigma of 0.02
 C13-C115
 2.51 with sigma of 0.02
 C4A-C3A
 2.51 with sigma of 0.02
 C115-C52
 2.51 with sigma of 0.02
 C115-C12
 2.51 with sigma of 0.02
 C49B-C4B
 1.54 with sigma of 0.02
 C5-C17
 1.5 with sigma of 0.02
 C56-C22
 1.54 with sigma of 0.02
 C3B-C4B
 2.51 with sigma of 0.02
 C49B-C3B
 1.54 with sigma of 0.02
 C55-C17
 2.5 with sigma of 0.02
 C49A-C3A
 1.54 with sigma of 0.02
 C22-C20
 2.51 with sigma of 0.02
 C22-C44
 2.51 with sigma of 0.02
 C49A-C84A
 1.54 with sigma of 0.02
 C29-C5
 1.398 with sigma of 0.02
 C49B-C67B
 1.54 with sigma of 0.02
 C22-C15
 2.51 with sigma of 0.02
 C67B-C3B
 2.51 with sigma of 0.02
 C49A-C67A
 1.54 with sigma of 0.02
 C20-C15
 2.51 with sigma of 0.02
 C44-C15
 2.51 with sigma of 0.02
 C67A-C4A
 2.51 with sigma of 0.02
 C00I-C138
 1.398 with sigma of 0.02
 C4B-C67B
 2.51 with sigma of 0.02
 C20-C56
 1.54 with sigma of 0.02
 C67A-C84A
 2.51 with sigma of 0.02
 C56-C44
 1.54 with sigma of 0.02
 C84B-C4B
 2.51 with sigma of 0.02
 F47_$3-Sb05
 1.99 with sigma of 0.02
 C84B-C67B
 2.51 with sigma of 0.02
 C20-C44
 2.51 with sigma of 0.02
 C56-C15
 1.54 with sigma of 0.02
 C84B-C3B
 2.51 with sigma of 0.02
 C138-C55
 1.398 with sigma of 0.02
 Sb05-F3_$3
 1.99 with sigma of 0.02
 C4A-C84A
 2.51 with sigma of 0.02
 C138-C138_$1
 2.42 with sigma of 0.02
 C84A-C3A
 2.51 with sigma of 0.02
 H67A-C84B
 2.427 with sigma of 0.02
 C00I-C23
 1.398 with sigma of 0.02
 Sb05-F3_$2
 1.99 with sigma of 0.02
 C29-C23
 1.398 with sigma of 0.02
 C55-C5
 1.398 with sigma of 0.02
 Sb05-F3
 1.99 with sigma of 0.02
 C55-C29_$1
 2.42 with sigma of 0.02
 Sb05-F024
 1.99 with sigma of 0.02
 C029-C21A
 1.54 with sigma of 0.02
 C23_$4-C55_$1
 2.79 with sigma of 0.02
 Sb05-F2
 1.99 with sigma of 0.02
 C138_$1-C29_$4
 2.79 with sigma of 0.02
 F6_$3-Sb05
 1.99 with sigma of 0.02
 Sb05-F59
 1.99 with sigma of 0.02
 C25B-C16A
 2.51 with sigma of 0.02
 Sb03-F5
 1.99 with sigma of 0.02
 Sb03-F00F
 1.99 with sigma of 0.02
 Sb03-F8
 1.99 with sigma of 0.02
 C21A-C25A
 2.51 with sigma of 0.02
 C029-C25B
 1.54 with sigma of 0.02
 C16A-C21B
 2.51 with sigma of 0.02
 C16-C21A
 2.51 with sigma of 0.02
 C21A-C027
 2.51 with sigma of 0.02
 C16A-C027
 2.51 with sigma of 0.02
 C029-C25A
 1.54 with sigma of 0.02
 C029-C16
 1.54 with sigma of 0.02
 C029-C21B
 1.54 with sigma of 0.02
 C145-C12
 1.54 with sigma of 0.02
 C145-C52
 1.54 with sigma of 0.02
 C145-C13
 1.54 with sigma of 0.02
 C13-C12
 2.51 with sigma of 0.02
 C52-C12
 2.51 with sigma of 0.02
 C52-C13
 2.51 with sigma of 0.02
 C21B-C25B
 2.51 with sigma of 0.02
 C25A-C16
 2.51 with sigma of 0.02
 C027-C21B
 2.51 with sigma of 0.02
 C25B-C027
 2.51 with sigma of 0.02
 C16-C027
 2.51 with sigma of 0.02
 C25A-C027
 2.51 with sigma of 0.02
 C61A-C02C
 2.51 with sigma of 0.02
 C61B-C02C
 2.51 with sigma of 0.02
 C7B-C02C
 2.51 with sigma of 0.02
 C7A-C61A
 2.51 with sigma of 0.02
 C61B-C6B
 2.51 with sigma of 0.02
 C8-C7A
 1.54 with sigma of 0.02
 C61A-C6A
 2.51 with sigma of 0.02
 C6A-C7A
 2.51 with sigma of 0.02
 C8-C7B
 1.54 with sigma of 0.02
 C6A-C02C
 2.51 with sigma of 0.02
 C8-C61A
 1.54 with sigma of 0.02
 C7B-C61B
 2.51 with sigma of 0.02
 C61B-C8
 1.54 with sigma of 0.02
 C6B-C7B
 2.51 with sigma of 0.02
 C6B-C8
 1.54 with sigma of 0.02
 C7A-C02C
 2.51 with sigma of 0.02
 C6A-C8
 1.54 with sigma of 0.02
 C6B-C02C
 2.51 with sigma of 0.02
 Sb03-F01U
 1.99 with sigma of 0.02
 F7-Sb03
 1.99 with sigma of 0.02
 F1-Sb03
 1.99 with sigma of 0.02
 H25D-C16A
 1.711 with sigma of 0.02
 H6BA-C6A
 1.234 with sigma of 0.02
 H12D-C115
 2.588 with sigma of 0.02
 H6AA-C02E
 2.286 with sigma of 0.02
 H52A-C88
 2.959 with sigma of 0.02
 H4AA-C4
 3.081 with sigma of 0.02
 H15A-C22
 2.782 with sigma of 0.02
 H61B-C021
 2.615 with sigma of 0.02
 H16D-C21A
 2.472 with sigma of 0.02
 H61D-C61B
 2.051 with sigma of 0.02
 H4BA-C67A
 1.684 with sigma of 0.02
5. Restrained atomic chiral volume
 C115
 fixed at 0 with sigma of 0.1
 C84A
 fixed at 0 with sigma of 0.1
 C84B
 fixed at 0 with sigma of 0.1
6. Restrained planarity
 F3, F6, F47, F59, F3_$2, F6_$2, F47_$2, F59_$2, Sb05, F3_$3, F6_$3, F47_$3,
 F59_$3
 with sigma of 0.01
 F01U, F1, F7, F5, Sb03
 with sigma of 0.1
 C55_$4, C5, C29, C23, C00I, C138_$4
 with sigma of 0.1
7. Uiso/Uaniso restraints and constraints
C145 \\sim C2AA \\sim C226 \\sim C115 \\sim C88 \\sim C104 \\sim C37 \\sim C52
\\sim C202 \\sim C211 \\sim C12 \\sim C13: within 2A with sigma of 0.01 and
sigma for terminal atoms of 0.02 within 2A
Sb05 \\sim F024 \\sim F2 \\sim F3 \\sim F6 \\sim F47 \\sim F59: within 2A with
sigma of 0.01 and sigma for terminal atoms of 0.02 within 2A
F00F \\sim Sb03 \\sim F1 \\sim F7 \\sim F8 \\sim F01U \\sim F5: within 2A with
sigma of 0.01 and sigma for terminal atoms of 0.02 within 2A
C00Q \\sim C016 \\sim C01X \\sim C028 \\sim C027 \\sim C01J \\sim C029 \\sim
C21B \\sim C25B \\sim C16A \\sim C21A \\sim C25A \\sim C16: within 2A with
sigma of 0.01 and sigma for terminal atoms of 0.02 within 2A
C01T \\sim C00N \\sim C021 \\sim C02C \\sim C02E \\sim C01V \\sim C8 \\sim C6B
\\sim C7B \\sim C61B \\sim C6A \\sim C61A \\sim C7A: within 2A with sigma of
0.01 and sigma for terminal atoms of 0.02 within 2A
Sb0B \\sim F022 \\sim F022 \\sim F022 \\sim F4 \\sim F4 \\sim F4: within 2A
with sigma of 0.01 and sigma for terminal atoms of 0.02 within 2A
C120 \\sim C17 \\sim C5 \\sim C00I \\sim C138 \\sim C55 \\sim C23 \\sim C29
\\sim C00G \\sim C10: within 2A with sigma of 0.01 and sigma for terminal atoms
of 0.02 within 2A
C00U \\sim C01K \\sim C02H \\sim C9 \\sim C90 \\sim C22 \\sim C01Y \\sim C02D
\\sim C56 \\sim C20 \\sim C15 \\sim C44: within 2A with sigma of 0.01 and sigma
for terminal atoms of 0.02 within 2A
C00X \\sim C011 \\sim C2 \\sim C20B \\sim C20A \\sim C80A \\sim C80B \\sim C84A
\\sim C0 \\sim C3 \\sim C4 \\sim C1 \\sim C84B \\sim C49A \\sim C67A \\sim C4A
\\sim C4B \\sim C3A \\sim C49B \\sim C67B \\sim C3B: within 2A with sigma of
0.01 and sigma for terminal atoms of 0.02 within 2A
Uanis(C20A) \\sim Ueq: with sigma of 0.02 and sigma for terminal atoms of 0.04
Uanis(C37) \\sim Ueq: with sigma of 0.02 and sigma for terminal atoms of 0.04
Uanis(C01Y) = Uanis(C02D) = Uanis(C02H) = Uanis(C9) = Uanis(C90) = Uanis(C22)
Uanis(Cu1) = Uanis(Ag1)
Uanis(Ag04) = Uanis(Cu04)
8. Rigid body (RIGU) restrains
 C01K
 with sigma for 1-2 distances of 0.01 and sigma for 1-3 distances of 0.02
 C22, C90, C9, C02H, C02D, C01Y, C01K
 with sigma for 1-2 distances of 0.01 and sigma for 1-3 distances of 0.02
9. Others
 1*[Sof(Cu1)]+1*[Sof(Ag)]+1*[Sof(Ag1)]=1 with esd of 0
 1*[Sof(Ag2)]+1*[Sof(Ag06)]=1 with esd of 0
 Sof(Cu04)=0.33333*(1-FVAR(7))
 Sof(Ag04)=0.33333*FVAR(7)
 Sof(C20B)=Sof(H20B)=Sof(C2)=Sof(C0)=Sof(H0)=Sof(C1)=Sof(H1)=Sof(C84B)=
 Sof(C80B)=Sof(H80B)=Sof(C49B)=Sof(C67B)=Sof(H67A)=Sof(H67B)=Sof(H67C)=Sof(C3B)=
 Sof(H3BA)=Sof(H3BB)=Sof(H3BC)=Sof(C4B)=Sof(H4BA)=Sof(H4BB)=Sof(H4BC)=1-FVAR(7)
 Sof(C14)=Sof(C3)=Sof(H3)=Sof(C4)=Sof(H4)=Sof(C84A)=Sof(C80A)=Sof(H80A)=
 Sof(C20A)=Sof(H20A)=Sof(C49A)=Sof(C4A)=Sof(H4AA)=Sof(H4AB)=Sof(H4AC)=Sof(C67A)=
 Sof(H67D)=Sof(H67E)=Sof(H67F)=Sof(C3A)=Sof(H3AA)=Sof(H3AB)=Sof(H3AC)=FVAR(7)
 Sof(C21B)=Sof(H21A)=Sof(H21B)=Sof(H21C)=Sof(C25B)=Sof(H25A)=Sof(H25B)=
 Sof(H25C)=Sof(C16A)=Sof(H16A)=Sof(H16B)=Sof(H16C)=1-FVAR(8)
 Sof(C21A)=Sof(H21D)=Sof(H21E)=Sof(H21F)=Sof(C25A)=Sof(H25D)=Sof(H25E)=
 Sof(H25F)=Sof(C16)=Sof(H16D)=Sof(H16E)=Sof(H16F)=FVAR(8)
 Sof(C6B)=Sof(H6BA)=Sof(H6BB)=Sof(H6BC)=Sof(C7B)=Sof(H7BA)=Sof(H7BB)=Sof(H7BC)=
 Sof(C61B)=Sof(H61A)=Sof(H61B)=Sof(H61C)=1-FVAR(9)
 Sof(C6A)=Sof(H6AA)=Sof(H6AB)=Sof(H6AC)=Sof(C61A)=Sof(H61D)=Sof(H61E)=
 Sof(H61F)=Sof(C7A)=Sof(H7AA)=Sof(H7AB)=Sof(H7AC)=FVAR(9)
 Fixed Sof: F01U(0.33333) C138(0.33333) H138(0.33333) C55(0.33333)
 H55(0.33333) F5(0.33333) F3(0.33333) C145(0.33333) C226(0.33333) C202(0.33333)
 H202(0.33333) C211(0.33333) H211(0.33333) C115(0.33333) C88(0.33333)
 H88(0.33333) C104(0.33333) H104(0.33333) C37(0.33333) C12(0.33333)
 H12D(0.33333) H12E(0.33333) H12F(0.33333) C13(0.33333) H13A(0.33333)
 H13B(0.33333) H13C(0.33333) C52(0.33333) H52A(0.33333) H52B(0.33333)
 H52C(0.33333) F7(0.33333) F1(0.33333) F6(0.33333) F47(0.33333) F59(0.33333)
 C23(0.33333) H23(0.33333) C29(0.33333) H29(0.33333)
10.a Aromatic/amide H refined with riding coordinates:
 C00J(H00J), C00K(H00K), C00M(H00M), C00N(H00N), C021(H021), C02E(H02E),
 C01V(H01V), C00P(H00P), C00Q(H00Q), C01X(H01X), C028(H028), C01J(H01J),
 C00S(H00S), C00W(H00W), C00Y(H00Y), C00Z(H00Z), C012(H012), C013(H013),
 C014(H014), C017(H017), C018(H018), C01A(H01A), C01C(H01C), C01G(H01G),
 C01M(H01M), C01P(H01P), C01R(H01R), C01O(H01O), C00R(H00R), C01I(H01I),
 C025(H025), C01S(H01S), C01E(H01E), C019(H019), C01F(H01F), C01Q(H01Q),
 C01Z(H01Z), C023(H023), C01Y(H01Y), C02D(H02D), C9(H9), C90(H90), C20B(H20B),
 C0(H0), C1(H1), C80B(H80B), C138(H138), C55(H55), C202(H202), C211(H211),
 C88(H88), C104(H104), C3(H3), C4(H4), C80A(H80A), C20A(H20A), C23(H23),
 C29(H29)
10.b Fitted hexagon refined as free rotating group:
 C00N(C021,C02C,C02E,C01V,C01T), C00Q(C016,C01X,C028,C027,C01J), C01R(C01O,
 C00R,C010,C01I,C025), C01S(C01E,C019,C00V,C01F,C01Q), C22(C01Y,C02D,C02H,C9,
 C90), C20B(C2,C0,C1,C84B,C80B), C226(C202,C211,C115,C88,C104), C14(C3,C4,C84A,
 C80A,C20A)
10.c Idealised Me refined as rotating group:
 C21B(H21A,H21B,H21C), C25B(H25A,H25B,H25C), C16A(H16A,H16B,H16C), C6B(H6BA,
 H6BB,H6BC), C7B(H7BA,H7BB,H7BC), C61B(H61A,H61B,H61C), C120(H12A,H12B,H12C),
 C67B(H67A,H67B,H67C), C3B(H3BA,H3BB,H3BC), C12(H12D,H12E,H12F), C13(H13A,H13B,
 H13C), C4B(H4BA,H4BB,H4BC), C52(H52A,H52B,H52C), C4A(H4AA,H4AB,H4AC),
 C67A(H67D,H67E,H67F), C3A(H3AA,H3AB,H3AC), C20(H20C,H20D,H20E), C15(H15A,H15B,
 H15C), C44(H44A,H44B,H44C), C21A(H21D,H21E,H21F), C25A(H25D,H25E,H25F),
 C16(H16D,H16E,H16F), C6A(H6AA,H6AB,H6AC), C61A(H61D,H61E,H61F), C7A(H7AA,H7AB,
 H7AC)
;
_smtbx_masks_void_probe_radius 1.2
_smtbx_masks_void_truncation_radius 1.2
_olex2_submission_special_instructions 'No special instructions were received'
_oxdiff_exptl_absorpt_empirical_details
;
Empirical correction (ABSPACK) includes:
- Absorption correction using spherical harmonics
- Frame scaling
;
_oxdiff_exptl_absorpt_empirical_full_max 1.307
_oxdiff_exptl_absorpt_empirical_full_min 0.787

loop_
_space_group_symop_operation_xyz
'x, y, z'
'-y, x-y, z'
'-x+y, -x, z'
'x+2/3, y+1/3, z+1/3'
'-y+2/3, x-y+1/3, z+1/3'
'-x+y+2/3, -x+1/3, z+1/3'
'x+1/3, y+2/3, z+2/3'
'-y+1/3, x-y+2/3, z+2/3'
'-x+y+1/3, -x+2/3, z+2/3'

loop_
_atom_site_label
_atom_site_type_symbol
_atom_site_fract_x
_atom_site_fract_y
_atom_site_fract_z
_atom_site_U_iso_or_equiv
_atom_site_adp_type
_atom_site_occupancy
_atom_site_site_symmetry_order
_atom_site_calc_flag
_atom_site_refinement_flags_posn
_atom_site_refinement_flags_adp
_atom_site_refinement_flags_occupancy
_atom_site_disorder_assembly
_atom_site_disorder_group
Ag01 Ag 0.54181(7) 0.63384(8) 0.50101(11) 0.0738(5) Uani 1 1 d . . . . .
Ag02 Ag 0.30343(8) 0.42687(8) 0.49992(11) 0.0732(5) Uani 1 1 d . . . . .
Sb03 Sb 0.6667 0.3333 0.41189(12) 0.1034(10) Uani 1 3 d DS TU P . .
Ag04 Ag 0.3333 0.6667 0.51583(12) 0.0524(16) Uani 0.32(2) 3 d S T P A 1
Sb05 Sb 0.0000 0.0000 0.58396(12) 0.1213(12) Uani 1 3 d DS TU P . .
Cu07 Cu 0.23739(15) 0.49917(15) 0.51776(12) 0.0665(8) Uani 1 1 d . . . . .
Cu08 Cu 0.40166(14) 0.57184(15) 0.51853(12) 0.0692(8) Uani 1 1 d . . . . .
Cu1 Cu 0.28108(16) 0.57346(14) 0.55702(12) 0.0758(9) Uani 0.263(4) 1 d . . P A 3
Sb0B Sb 0.6667 0.3333 0.61141(17) 0.279(4) Uani 1 3 d S TU P . .
P00C P 0.6617(3) 0.6370(3) 0.50148(15) 0.0704(17) Uani 1 1 d . . . . .
P00D P 0.3059(3) 0.3104(3) 0.50000(15) 0.0677(16) Uani 1 1 d . . . . .
F00F F 0.6667 0.3333 0.4437(4) 0.151(9) Uani 1 3 d DS TU P B .
C00G C 0.3333 0.6667 0.4504(7) 0.068(7) Uani 1 3 d S TU P . .
C00J C 0.7130(10) 0.5364(12) 0.5157(5) 0.088(8) Uani 1 1 d . . . . .
H00J H 0.7459 0.5536 0.5031 0.106 Uiso 1 1 calc R U . . .
C00K C 0.674(2) 0.4645(16) 0.5470(5) 0.112(10) Uani 1 1 d . . . . .
H00K H 0.6801 0.4328 0.5574 0.134 Uiso 1 1 calc R U . . .
C00L C 0.3968(11) 0.3206(11) 0.4900(5) 0.076(7) Uani 1 1 d . . . . .
C00M C 0.8527(14) 0.8715(16) 0.5249(6) 0.107(10) Uani 1 1 d . . . . .
H00M H 0.8937 0.9204 0.5288 0.128 Uiso 1 1 calc R U . . .
C00N C 0.4428(9) 0.4529(8) 0.4411(3) 0.093(5) Uani 1 1 d G U . . .
H00N H 0.4341 0.4172 0.4527 0.111 Uiso 1 1 calc R U . . .
C021 C 0.4553(10) 0.4377(8) 0.4194(3) 0.113(6) Uani 1 1 d DG U . . .
H021 H 0.4551 0.3917 0.4161 0.136 Uiso 1 1 calc R U . . .
C02C C 0.4681(10) 0.4899(11) 0.4025(2) 0.120(6) Uani 1 1 d DG U . . .
C02E C 0.4684(10) 0.5573(10) 0.4074(3) 0.117(6) Uani 1 1 d DG U . . .
H02E H 0.4771 0.5930 0.3959 0.141 Uiso 1 1 calc R U . . .
C01V C 0.4559(10) 0.5724(8) 0.4291(3) 0.098(5) Uani 1 1 d G U . . .
H01V H 0.4561 0.6185 0.4324 0.117 Uiso 1 1 calc R U . . .
C01T C 0.4432(9) 0.5202(9) 0.4460(2) 0.091(5) Uani 1 1 d G U . . .
C00O C 0.2353(9) 0.2350(10) 0.4837(4) 0.053(5) Uani 1 1 d . . . . .
C00P C 0.7826(15) 0.7339(12) 0.5294(5) 0.087(8) Uani 1 1 d . . . . .
H00P H 0.7745 0.6888 0.5368 0.105 Uiso 1 1 calc R U . . .
C00Q C 0.1077(7) 0.3700(10) 0.4367(3) 0.097(6) Uani 1 1 d G U . . .
H00Q H 0.0656 0.3578 0.4463 0.117 Uiso 1 1 calc R U . . .
C016 C 0.1819(8) 0.4140(9) 0.4447(2) 0.080(5) Uani 1 1 d G U . . .
C01X C 0.2435(6) 0.4320(10) 0.4307(3) 0.104(6) Uani 1 1 d G U . . .
H01X H 0.2941 0.4620 0.4361 0.125 Uiso 1 1 calc R U . . .
C028 C 0.2309(9) 0.4060(12) 0.4088(3) 0.130(7) Uani 1 1 d G U . . .
H028 H 0.2730 0.4182 0.3993 0.156 Uiso 1 1 calc R U . . .
C027 C 0.1567(11) 0.3620(11) 0.4009(3) 0.132(7) Uani 1 1 d DG U . . .
C01J C 0.0951(8) 0.3440(10) 0.4148(3) 0.117(7) Uani 1 1 d G U . . .
H01J H 0.0445 0.3140 0.4094 0.141 Uiso 1 1 calc R U . . .
C00S C 0.1516(12) 0.1049(11) 0.4729(5) 0.083(8) Uani 1 1 d . . . . .
H00S H 0.1304 0.0520 0.4760 0.100 Uiso 1 1 calc R U . . .
C00T C 0.6653(12) 0.5665(12) 0.5192(4) 0.079(7) Uani 1 1 d . . . . .
C00U C 0.3122(16) 0.4918(15) 0.5394(5) 0.093(6) Uani 1 1 d . U . . .
C00W C 0.8040(13) 0.8635(13) 0.5071(6) 0.110(11) Uani 1 1 d . . . . .
H00W H 0.8106 0.9075 0.4994 0.132 Uiso 1 1 calc R U . . .
C00X C 0.4883(14) 0.6451(14) 0.5377(5) 0.085(6) Uani 1 1 d . U . . .
C00Y C 0.8396(14) 0.8041(15) 0.5371(5) 0.095(8) Uani 1 1 d . . . . .
H00Y H 0.8691 0.8081 0.5499 0.114 Uiso 1 1 calc R U . . .
C00Z C 0.4715(12) 0.2933(13) 0.4642(6) 0.105(10) Uani 1 1 d . . . . .
H00Z H 0.4736 0.2640 0.4521 0.126 Uiso 1 1 calc R U . . .
C011 C 0.5263(15) 0.6625(15) 0.5536(5) 0.092(5) Uani 1 1 d . U . . .
C012 C 0.7150(14) 0.4854(15) 0.5289(7) 0.126(13) Uani 1 1 d . . . . .
H012 H 0.7462 0.4640 0.5253 0.151 Uiso 1 1 calc R U . . .
C013 C 0.4020(12) 0.2810(11) 0.4731(4) 0.072(6) Uani 1 1 d . . . . .
H013 H 0.3560 0.2420 0.4666 0.086 Uiso 1 1 calc R U . . .
C014 C 0.4642(11) 0.3761(10) 0.5012(6) 0.099(10) Uani 1 1 d . . . . .
H014 H 0.4623 0.4051 0.5134 0.119 Uiso 1 1 calc R U . . .
C015 C 0.7371(11) 0.7275(10) 0.5114(4) 0.064(5) Uani 1 1 d . . . . .
C017 C 0.7482(11) 0.7941(10) 0.5009(5) 0.078(7) Uani 1 1 d . . . . .
H017 H 0.7151 0.7901 0.4891 0.094 Uiso 1 1 calc R U . . .
C018 C 0.2121(16) 0.2569(16) 0.4646(6) 0.110(9) Uani 1 1 d . . . . .
H018 H 0.2330 0.3093 0.4610 0.132 Uiso 1 1 calc R U . . .
C01A C 0.5301(13) 0.3848(14) 0.4934(6) 0.110(10) Uani 1 1 d . . . . .
H01A H 0.5759 0.4165 0.5014 0.132 Uiso 1 1 calc R U . . .
C01B C 0.2077(10) 0.4606(11) 0.4885(5) 0.066(6) Uani 1 1 d . . . . .
C01C C 0.6152(13) 0.5361(15) 0.5367(5) 0.093(8) Uani 1 1 d . . . . .
H01C H 0.5763 0.5490 0.5384 0.112 Uiso 1 1 calc R U . . .
C01G C 0.6197(19) 0.4872(19) 0.5517(7) 0.143(15) Uani 1 1 d . . . . .
H01G H 0.5882 0.4698 0.5646 0.171 Uiso 1 1 calc R U . . .
C01H C 0.4147(9) 0.5427(10) 0.4876(4) 0.059(5) Uani 1 1 d . . . . .
C01K C 0.3274(18) 0.4698(19) 0.5543(5) 0.109(5) Uani 1 1 d . U . . .
C01L C 0.1961(10) 0.4404(9) 0.4688(5) 0.072(7) Uani 1 1 d . . . . .
C01M C 0.2053(11) 0.1573(11) 0.4870(4) 0.071(6) Uani 1 1 d . . . . .
H01M H 0.2223 0.1402 0.4993 0.085 Uiso 1 1 calc R U . . .
C01N C 0.4296(10) 0.5336(9) 0.4691(4) 0.058(5) Uani 1 1 d . . . . .
C01P C 0.1577(19) 0.2004(19) 0.4509(6) 0.116(9) Uani 1 1 d . . . . .
H01P H 0.1410 0.2162 0.4382 0.140 Uiso 1 1 calc R U . . .
C01R C 0.7259(12) 0.6041(13) 0.4300(3) 0.146(14) Uani 1 1 d G . . . .
H01R H 0.7385 0.5971 0.4153 0.175 Uiso 1 1 calc R U . . .
C01O C 0.7771(8) 0.6676(10) 0.4423(3) 0.094(8) Uani 1 1 d G . . . .
H01O H 0.8246 0.7039 0.4360 0.113 Uiso 1 1 calc R U . . .
C00R C 0.7587(6) 0.6779(7) 0.4639(3) 0.078(7) Uani 1 1 d G . . . .
H00R H 0.7936 0.7213 0.4722 0.093 Uiso 1 1 calc R U . . .
C010 C 0.6891(7) 0.6247(8) 0.4731(3) 0.068(6) Uani 1 1 d G . . . .
C01I C 0.6380(6) 0.5613(7) 0.4609(4) 0.097(9) Uani 1 1 d G . . . .
H01I H 0.5904 0.5249 0.4672 0.117 Uiso 1 1 calc R U . . .
C025 C 0.6564(10) 0.5510(9) 0.4393(3) 0.111(10) Uani 1 1 d G . . . .
H025 H 0.6214 0.5076 0.4309 0.134 Uiso 1 1 calc R U . . .
C01S C 0.2631(15) 0.2162(11) 0.5706(3) 0.141(16) Uani 1 1 d G . . . .
H01S H 0.2533 0.1972 0.5854 0.170 Uiso 1 1 calc R U . . .
C01E C 0.3250(13) 0.2215(10) 0.5589(4) 0.124(12) Uani 1 1 d G . . . .
H01E H 0.3575 0.2060 0.5658 0.149 Uiso 1 1 calc R U . . .
C019 C 0.3395(8) 0.2493(10) 0.5372(4) 0.085(7) Uani 1 1 d G . . . .
H019 H 0.3818 0.2529 0.5293 0.102 Uiso 1 1 calc R U . . .
C00V C 0.2920(9) 0.2719(8) 0.5272(3) 0.078(7) Uani 1 1 d G . . . .
C01F C 0.2301(8) 0.2666(10) 0.5388(4) 0.085(7) Uani 1 1 d G . . . .
H01F H 0.1977 0.2821 0.5319 0.102 Uiso 1 1 calc R U . . .
C01Q C 0.2157(11) 0.2388(12) 0.5605(4) 0.145(14) Uani 1 1 d G . . . .
H01Q H 0.1734 0.2352 0.5684 0.174 Uiso 1 1 calc R U . . .
F01U F 0.721(3) 0.4444(15) 0.4124(9) 0.120(10) Uani 0.3333 1 d D U P B -1
C01Z C 0.5336(15) 0.3479(13) 0.4737(7) 0.138(15) Uani 1 1 d . . . . .
H01Z H 0.5819 0.3630 0.4672 0.166 Uiso 1 1 calc R U . . .
F022 F 0.581(2) 0.265(2) 0.6260(6) 0.275(12) Uani 1 1 d . U . . .
C023 C 0.1277(14) 0.1269(15) 0.4543(6) 0.110(10) Uani 1 1 d . . . . .
H023 H 0.0911 0.0904 0.4444 0.132 Uiso 1 1 calc R U . . .
F024 F 0.0000 0.0000 0.6158(4) 0.217(13) Uani 1 3 d DS TU P F .
C029 C 0.1415(14) 0.3300(16) 0.3768(5) 0.156(9) Uani 1 1 d D U . . .
Ag Ag 0.3675(3) 0.6080(3) 0.55636(14) 0.0781(19) Uani 0.297(4) 1 d . . P A 2
Ag1 Ag 0.28108(16) 0.57346(14) 0.55702(12) 0.0758(9) Uani 0.440(4) 1 d . . P A 1
Ag2 Ag 0.32155(17) 0.57831(16) 0.47663(12) 0.0579(10) Uani 0.421(3) 1 d . . P A 2
Ag06 Ag 0.24551(12) 0.59146(12) 0.47666(11) 0.0609(8) Uani 0.579(3) 1 d . . P A 1
Cu04 Cu 0.3333 0.6667 0.51583(12) 0.0524(16) Uani 0.68(2) 3 d S T P A 2
C22 C 0.3815(15) 0.3790(15) 0.6101(3) 0.165(3) Uani 1 1 d DG U . . .
C01Y C 0.4254(13) 0.3958(16) 0.5909(4) 0.165(3) Uani 1 1 d G U . . .
H01Y H 0.4673 0.3871 0.5904 0.198 Uiso 1 1 calc R U . . .
C02D C 0.4078(15) 0.4256(16) 0.5724(4) 0.165(3) Uani 1 1 d G U . . .
H02D H 0.4378 0.4371 0.5592 0.198 Uiso 1 1 calc R U . . .
C02H C 0.3465(16) 0.4384(16) 0.5731(4) 0.165(3) Uani 1 1 d G U . . .
C9 C 0.3026(14) 0.4215(16) 0.5923(4) 0.165(3) Uani 1 1 d G U . . .
H9 H 0.2607 0.4303 0.5928 0.198 Uiso 1 1 calc R U . . .
C90 C 0.3202(14) 0.3918(16) 0.6108(3) 0.165(3) Uani 1 1 d G U . . .
H90 H 0.2902 0.3803 0.6240 0.198 Uiso 1 1 calc R U . . .
F8 F 0.6667 0.3333 0.3798(4) 0.176(11) Uani 1 3 d DS TU P B .
C20B C 0.562(2) 0.617(3) 0.5892(8) 0.140(9) Uani 0.479(17) 1 d G U P C 2
H20B H 0.5115 0.5741 0.5887 0.168 Uiso 0.479(17) 1 calc R U P C 2
C2 C 0.587(3) 0.673(3) 0.5728(7) 0.124(8) Uani 0.479(17) 1 d G U P C 2
C0 C 0.661(3) 0.735(3) 0.5736(7) 0.134(9) Uani 0.479(17) 1 d G U P C 2
H0 H 0.6775 0.7731 0.5624 0.160 Uiso 0.479(17) 1 calc R U P C 2
C1 C 0.710(2) 0.741(2) 0.5907(8) 0.138(9) Uani 0.479(17) 1 d G U P C 2
H1 H 0.7600 0.7831 0.5912 0.165 Uiso 0.479(17) 1 calc R U P C 2
C84B C 0.685(2) 0.685(3) 0.6071(6) 0.145(9) Uani 0.479(17) 1 d DG U P C 2
C80B C 0.611(2) 0.622(2) 0.6063(7) 0.143(9) Uani 0.479(17) 1 d G U P C 2
H80B H 0.5941 0.5841 0.6175 0.172 Uiso 0.479(17) 1 calc R U P C 2
C21B C 0.0585(15) 0.271(2) 0.3727(6) 0.147(13) Uani 0.69(3) 1 d D U P D 2
H21A H 0.0274 0.2960 0.3739 0.220 Uiso 0.69(3) 1 calc R U P D 2
H21B H 0.0415 0.2306 0.3838 0.220 Uiso 0.69(3) 1 calc R U P D 2
H21C H 0.0530 0.2497 0.3578 0.220 Uiso 0.69(3) 1 calc R U P D 2
C25B C 0.175(3) 0.394(2) 0.3601(5) 0.173(15) Uani 0.69(3) 1 d D U P D 2
H25A H 0.1341 0.4033 0.3546 0.260 Uiso 0.69(3) 1 calc R U P D 2
H25B H 0.1966 0.3806 0.3476 0.260 Uiso 0.69(3) 1 calc R U P D 2
H25C H 0.2145 0.4407 0.3673 0.260 Uiso 0.69(3) 1 calc R U P D 2
C16A C 0.188(2) 0.286(3) 0.3745(7) 0.168(15) Uani 0.69(3) 1 d D U P D 2
H16A H 0.1706 0.2459 0.3857 0.253 Uiso 0.69(3) 1 calc R U P D 2
H16B H 0.2428 0.3225 0.3767 0.253 Uiso 0.69(3) 1 calc R U P D 2
H16C H 0.1804 0.2639 0.3596 0.253 Uiso 0.69(3) 1 calc R U P D 2
C8 C 0.4842(14) 0.4795(15) 0.3780(5) 0.145(8) Uani 1 1 d D U . . .
C6B C 0.422(3) 0.474(4) 0.3624(6) 0.159(14) Uani 0.55(3) 1 d D U P E 2
H6BA H 0.4422 0.4851 0.3472 0.238 Uiso 0.55(3) 1 calc DR U P E 2
H6BB H 0.4072 0.5108 0.3670 0.238 Uiso 0.55(3) 1 calc R U P E 2
H6BC H 0.3782 0.4222 0.3631 0.238 Uiso 0.55(3) 1 calc R U P E 2
C7B C 0.561(2) 0.555(2) 0.3716(8) 0.156(14) Uani 0.55(3) 1 d D U P E 2
H7BA H 0.5497 0.5925 0.3653 0.234 Uiso 0.55(3) 1 calc R U P E 2
H7BB H 0.5895 0.5425 0.3606 0.234 Uiso 0.55(3) 1 calc R U P E 2
H7BC H 0.5929 0.5760 0.3850 0.234 Uiso 0.55(3) 1 calc R U P E 2
C61B C 0.497(3) 0.412(2) 0.3746(7) 0.146(13) Uani 0.55(3) 1 d D U P E 2
H61A H 0.4920 0.3986 0.3587 0.219 Uiso 0.55(3) 1 calc R U P E 2
H61B H 0.4588 0.3678 0.3831 0.219 Uiso 0.55(3) 1 calc DR U P E 2
H61C H 0.5482 0.4255 0.3797 0.219 Uiso 0.55(3) 1 calc R U P E 2
C00I C 0.3333 0.6667 0.4077(7) 0.086(7) Uani 1 3 d DS TU P . .
C138 C 0.302(4) 0.5899(10) 0.3975(6) 0.095(8) Uani 0.3333 1 d D U P A -1
H138 H 0.2851 0.5436 0.4055 0.114 Uiso 0.3333 1 calc R U P A -1
C55 C 0.302(3) 0.5964(14) 0.3743(6) 0.102(9) Uani 0.3333 1 d D U P A -1
H55 H 0.2784 0.5505 0.3658 0.123 Uiso 0.3333 1 calc R U P A -1
C5 C 0.3333 0.6667 0.3624(6) 0.111(8) Uani 1 3 d DS TU P . .
C10 C 0.3333 0.6667 0.4322(8) 0.075(7) Uani 1 3 d S TU P A .
F4 F 0.606(2) 0.358(2) 0.5936(4) 0.285(13) Uani 1 1 d . U . . .
F2 F 0.0000 0.0000 0.5514(4) 0.200(12) Uani 1 3 d DS TU P F .
F5 F 0.576(2) 0.345(3) 0.4147(9) 0.118(9) Uani 0.3333 1 d D U P B -1
F3 F 0.1052(18) 0.086(3) 0.58316(9) 0.148(15) Uani 0.3333 1 d D U P F -3
C49B C 0.731(2) 0.682(3) 0.6275(7) 0.164(10) Uani 0.479(17) 1 d D U P C 2
C120 C 0.277(2) 0.688(2) 0.3275(6) 0.160(12) Uani 1 1 d . U . A 2
H12A H 0.2325 0.6694 0.3371 0.240 Uiso 1 1 calc R U . A 2
H12B H 0.2618 0.6649 0.3127 0.240 Uiso 1 1 calc R U . A 2
H12C H 0.3022 0.7438 0.3262 0.240 Uiso 1 1 calc R U . A 2
C145 C 0.470(3) 0.606(3) 0.6804(9) 0.19(2) Uani 0.3333 1 d D U P G -1
C17 C 0.3333 0.6667 0.3376(6) 0.129(9) Uani 1 3 d DS TU P A .
C67B C 0.805(3) 0.688(4) 0.6185(10) 0.192(19) Uani 0.479(17) 1 d D U P C 2
H67A H 0.8000 0.6767 0.6025 0.288 Uiso 0.479(17) 1 calc DR U P C 2
H67B H 0.8152 0.6509 0.6263 0.288 Uiso 0.479(17) 1 calc R U P C 2
H67C H 0.8479 0.7395 0.6211 0.288 Uiso 0.479(17) 1 calc R U P C 2
C2AA C 0.3333 0.6667 0.5804(9) 0.121(16) Uani 1 3 d DS TU P . .
C226 C 0.389(3) 0.637(4) 0.6176(9) 0.19(2) Uani 0.3333 1 d DG U P G -1
C202 C 0.388(4) 0.569(3) 0.6222(9) 0.19(2) Uani 0.3333 1 d G U P G -1
H202 H 0.3691 0.5290 0.6114 0.231 Uiso 0.3333 1 calc R U P G -1
C211 C 0.416(3) 0.559(2) 0.6424(9) 0.19(2) Uani 0.3333 1 d DG U P G -1
H211 H 0.4154 0.5130 0.6456 0.229 Uiso 0.3333 1 calc R U P G -1
C115 C 0.444(3) 0.618(2) 0.6581(8) 0.18(2) Uani 0.3333 1 d DG U P G -1
C88 C 0.445(3) 0.685(2) 0.6536(10) 0.19(2) Uani 0.3333 1 d DG U P G -1
H88 H 0.4647 0.7254 0.6643 0.226 Uiso 0.3333 1 calc R U P G -1
C104 C 0.418(4) 0.695(3) 0.6333(11) 0.19(2) Uani 0.3333 1 d G U P G -1
H104 H 0.4184 0.7414 0.6302 0.228 Uiso 0.3333 1 calc R U P G -1
C3B C 0.683(3) 0.604(3) 0.6393(9) 0.18(2) Uani 0.479(17) 1 d D U P C 2
H3BA H 0.7026 0.5696 0.6353 0.269 Uiso 0.479(17) 1 calc R U P C 2
H3BB H 0.6298 0.5809 0.6346 0.269 Uiso 0.479(17) 1 calc R U P C 2
H3BC H 0.6867 0.6114 0.6555 0.269 Uiso 0.479(17) 1 calc R U P C 2
C37 C 0.349(5) 0.701(3) 0.5968(8) 0.094(17) Uani 0.3333 1 d . U P A -1
C12 C 0.507(4) 0.556(4) 0.6788(13) 0.19(3) Uani 0.3333 1 d D U P G -1
H12D H 0.5418 0.5725 0.6659 0.290 Uiso 0.3333 1 calc DR U P G -1
H12E H 0.4679 0.5028 0.6771 0.290 Uiso 0.3333 1 calc R U P G -1
H12F H 0.5366 0.5625 0.6924 0.290 Uiso 0.3333 1 calc R U P G -1
C13 C 0.404(4) 0.571(4) 0.6973(10) 0.18(3) Uani 0.3333 1 d D U P G -1
H13A H 0.3793 0.5150 0.6963 0.266 Uiso 0.3333 1 calc R U P G -1
H13B H 0.3674 0.5873 0.6941 0.266 Uiso 0.3333 1 calc R U P G -1
H13C H 0.4251 0.5872 0.7123 0.266 Uiso 0.3333 1 calc R U P G -1
C4B C 0.747(4) 0.746(3) 0.6433(8) 0.177(15) Uani 0.479(17) 1 d D U P C 2
H4BA H 0.8004 0.7706 0.6483 0.266 Uiso 0.479(17) 1 calc DR U P C 2
H4BB H 0.7131 0.7257 0.6562 0.266 Uiso 0.479(17) 1 calc R U P C 2
H4BC H 0.7382 0.7837 0.6356 0.266 Uiso 0.479(17) 1 calc R U P C 2
C52 C 0.532(4) 0.685(3) 0.6902(13) 0.21(3) Uani 0.3333 1 d D U P G -1
H52A H 0.5073 0.7066 0.6993 0.320 Uiso 0.3333 1 calc DR U P G -1
H52B H 0.5601 0.7198 0.6780 0.320 Uiso 0.3333 1 calc R U P G -1
H52C H 0.5672 0.6768 0.6995 0.320 Uiso 0.3333 1 calc R U P G -1
C14 C 0.579(2) 0.694(3) 0.5706(5) 0.11(2) Uani 0.521(17) 1 d G . P C 1
C3 C 0.654(3) 0.752(3) 0.5669(5) 0.130(9) Uani 0.521(17) 1 d G U P C 1
H3 H 0.6703 0.7712 0.5523 0.156 Uiso 0.521(17) 1 calc R U P C 1
C4 C 0.7053(19) 0.780(2) 0.5846(6) 0.139(9) Uani 0.521(17) 1 d DG U P C 1
H4 H 0.7564 0.8197 0.5821 0.167 Uiso 0.521(17) 1 calc R U P C 1
C84A C 0.6816(19) 0.752(2) 0.6060(5) 0.143(8) Uani 0.521(17) 1 d DG U P C 1
C80A C 0.607(2) 0.694(3) 0.6097(5) 0.143(9) Uani 0.521(17) 1 d G U P C 1
H80A H 0.5906 0.6744 0.6243 0.172 Uiso 0.521(17) 1 calc R U P C 1
C20A C 0.5556(17) 0.665(2) 0.5920(6) 0.136(9) Uani 0.521(17) 1 d G U P C 1
H20A H 0.5045 0.6258 0.5945 0.163 Uiso 0.521(17) 1 calc R U P C 1
C49A C 0.740(2) 0.782(3) 0.6256(6) 0.160(10) Uani 0.521(17) 1 d D U P C 1
C4A C 0.766(3) 0.867(2) 0.6288(9) 0.168(19) Uani 0.521(17) 1 d D U P C 1
H4AA H 0.8110 0.8978 0.6195 0.253 Uiso 0.521(17) 1 calc DR U P C 1
H4AB H 0.7789 0.8810 0.6444 0.253 Uiso 0.521(17) 1 calc R U P C 1
H4AC H 0.7247 0.8765 0.6243 0.253 Uiso 0.521(17) 1 calc R U P C 1
C67A C 0.806(2) 0.770(4) 0.6203(9) 0.166(14) Uani 0.521(17) 1 d D U P C 1
H67D H 0.8038 0.7558 0.6046 0.249 Uiso 0.521(17) 1 calc R U P C 1
H67E H 0.8035 0.7293 0.6298 0.249 Uiso 0.521(17) 1 calc R U P C 1
H67F H 0.8542 0.8175 0.6232 0.249 Uiso 0.521(17) 1 calc R U P C 1
C3A C 0.698(3) 0.737(3) 0.6468(6) 0.169(15) Uani 0.521(17) 1 d D U P C 1
H3AA H 0.6497 0.7367 0.6485 0.254 Uiso 0.521(17) 1 calc R U P C 1
H3AB H 0.7301 0.7608 0.6599 0.254 Uiso 0.521(17) 1 calc R U P C 1
H3AC H 0.6874 0.6841 0.6454 0.254 Uiso 0.521(17) 1 calc R U P C 1
C20 C 0.492(2) 0.440(2) 0.6373(7) 0.256(19) Uani 1 1 d D U . . .
H20C H 0.5268 0.4267 0.6448 0.384 Uiso 1 1 calc R U . . .
H20D H 0.4826 0.4735 0.6470 0.384 Uiso 1 1 calc R U . . .
H20E H 0.5161 0.4674 0.6234 0.384 Uiso 1 1 calc R U . . .
C15 C 0.433(3) 0.302(2) 0.6280(7) 0.234(16) Uani 1 1 d D U . . .
H15A H 0.3850 0.2536 0.6278 0.351 Uiso 1 1 calc DR U . . .
H15B H 0.4659 0.3018 0.6399 0.351 Uiso 1 1 calc R U . . .
H15C H 0.4592 0.3099 0.6136 0.351 Uiso 1 1 calc R U . . .
C44 C 0.358(2) 0.346(3) 0.6508(5) 0.251(18) Uani 1 1 d D U . . .
H44A H 0.3661 0.3159 0.6621 0.377 Uiso 1 1 calc R U . . .
H44B H 0.3061 0.3157 0.6447 0.377 Uiso 1 1 calc R U . . .
H44C H 0.3633 0.3925 0.6577 0.377 Uiso 1 1 calc R U . . .
C56 C 0.417(2) 0.368(2) 0.6320(5) 0.213(10) Uani 1 1 d D U . . .
C21A C 0.083(4) 0.353(5) 0.3671(9) 0.157(16) Uani 0.31(3) 1 d D U P D 1
H21D H 0.0999 0.4063 0.3709 0.236 Uiso 0.31(3) 1 calc R U P D 1
H21E H 0.0322 0.3199 0.3734 0.236 Uiso 0.31(3) 1 calc R U P D 1
H21F H 0.0806 0.3474 0.3508 0.236 Uiso 0.31(3) 1 calc R U P D 1
C25A C 0.213(3) 0.367(5) 0.3626(8) 0.159(17) Uani 0.31(3) 1 d D U P D 1
H25D H 0.2059 0.3346 0.3497 0.239 Uiso 0.31(3) 1 calc DR U P D 1
H25E H 0.2564 0.3745 0.3714 0.239 Uiso 0.31(3) 1 calc R U P D 1
H25F H 0.2214 0.4170 0.3573 0.239 Uiso 0.31(3) 1 calc R U P D 1
C16 C 0.104(5) 0.2440(19) 0.3772(10) 0.164(16) Uani 0.31(3) 1 d D U P D 1
H16D H 0.0631 0.2223 0.3660 0.246 Uiso 0.31(3) 1 calc DR U P D 1
H16E H 0.0819 0.2251 0.3920 0.246 Uiso 0.31(3) 1 calc R U P D 1
H16F H 0.1418 0.2289 0.3739 0.246 Uiso 0.31(3) 1 calc R U P D 1
C6A C 0.470(4) 0.532(3) 0.3627(6) 0.157(15) Uani 0.45(3) 1 d D U P E 1
H6AA H 0.4370 0.5472 0.3704 0.235 Uiso 0.45(3) 1 calc DR U P E 1
H6AB H 0.4445 0.5039 0.3490 0.235 Uiso 0.45(3) 1 calc R U P E 1
H6AC H 0.5186 0.5768 0.3589 0.235 Uiso 0.45(3) 1 calc R U P E 1
C61A C 0.425(3) 0.395(2) 0.3718(8) 0.159(15) Uani 0.45(3) 1 d D U P E 1
H61D H 0.3854 0.3728 0.3833 0.239 Uiso 0.45(3) 1 calc DR U P E 1
H61E H 0.4511 0.3651 0.3708 0.239 Uiso 0.45(3) 1 calc R U P E 1
H61F H 0.4014 0.3935 0.3574 0.239 Uiso 0.45(3) 1 calc R U P E 1
C7A C 0.565(2) 0.492(4) 0.3753(8) 0.142(13) Uani 0.45(3) 1 d D U P E 1
H7AA H 0.5809 0.5055 0.3598 0.213 Uiso 0.45(3) 1 calc R U P E 1
H7AB H 0.5651 0.4459 0.3795 0.213 Uiso 0.45(3) 1 calc R U P E 1
H7AC H 0.5995 0.5345 0.3851 0.213 Uiso 0.45(3) 1 calc R U P E 1
F7 F 0.630(3) 0.401(3) 0.4058(8) 0.125(10) Uani 0.3333 1 d D U P B -2
F1 F 0.675(4) 0.431(2) 0.4083(7) 0.120(10) Uani 0.3333 1 d D U P B -3
F6 F 0.037(5) 0.1085(18) 0.58316(5) 0.162(13) Uani 0.3333 1 d . U P F -2
F47 F -0.016(5) 0.089(3) 0.58317(6) 0.157(13) Uani 0.3333 1 d . U P H -1
F59 F 0.085(3) 0.102(2) 0.58314(18) 0.147(14) Uani 0.3333 1 d D U P F -4
C23 C 0.2648(17) 0.641(4) 0.3976(6) 0.098(9) Uani 0.3333 1 d D U P A -2
H23 H 0.2193 0.6279 0.4055 0.118 Uiso 0.3333 1 calc R U P A -2
C29 C 0.2673(13) 0.634(3) 0.3749(6) 0.104(9) Uani 0.3333 1 d D U P A -2
H29 H 0.2202 0.6055 0.3672 0.124 Uiso 0.3333 1 calc R U P A -2

loop_
_atom_site_aniso_label
_atom_site_aniso_U_11
_atom_site_aniso_U_22
_atom_site_aniso_U_33
_atom_site_aniso_U_23
_atom_site_aniso_U_13
_atom_site_aniso_U_12
Ag01 0.0411(8) 0.0592(9) 0.1244(15) 0.0045(9) 0.0079(8) 0.0276(7)
Ag02 0.0543(8) 0.0446(8) 0.1257(15) 0.0021(8) 0.0146(9) 0.0284(7)
Sb03 0.0898(13) 0.0898(13) 0.131(3) 0.000 0.000 0.0449(6)
Ag04 0.0392(16) 0.0392(16) 0.079(3) 0.000 0.000 0.0196(8)
Sb05 0.1407(19) 0.1407(19) 0.083(2) 0.000 0.000 0.0703(10)
Cu07 0.0550(16) 0.0586(17) 0.091(2) -0.0099(15) -0.0010(15) 0.0321(14)
Cu08 0.0471(15) 0.0608(17) 0.095(2) 0.0107(16) 0.0094(15) 0.0236(13)
Cu1 0.0780(19) 0.0560(15) 0.084(2) 0.0009(13) -0.0034(15) 0.0268(13)
Sb0B 0.346(7) 0.346(7) 0.144(6) 0.000 0.000 0.173(4)
P00C 0.037(3) 0.042(3) 0.134(5) -0.001(3) -0.001(3) 0.021(2)
P00D 0.045(3) 0.044(3) 0.115(5) -0.002(3) 0.001(3) 0.023(2)
F00F 0.143(12) 0.143(12) 0.17(2) 0.000 0.000 0.072(6)
C00G 0.065(9) 0.065(9) 0.075(17) 0.000 0.000 0.032(4)
C00J 0.030(10) 0.053(12) 0.17(3) 0.027(14) 0.004(12) 0.009(9)
C00K 0.16(3) 0.086(19) 0.11(2) -0.003(17) -0.04(2) 0.07(2)
C00L 0.045(11) 0.045(11) 0.13(2) 0.013(12) 0.005(12) 0.020(10)
C00M 0.062(15) 0.085(18) 0.18(3) -0.024(19) -0.022(18) 0.045(14)
C00N 0.091(10) 0.104(11) 0.117(13) -0.031(10) -0.006(10) 0.074(9)
C021 0.104(11) 0.125(12) 0.125(13) -0.034(11) 0.002(11) 0.067(10)
C02C 0.107(10) 0.146(12) 0.119(12) -0.029(10) 0.012(10) 0.073(10)
C02E 0.114(11) 0.133(12) 0.112(13) -0.015(11) 0.013(11) 0.067(10)
C01V 0.101(10) 0.110(12) 0.113(13) -0.012(10) 0.003(10) 0.077(10)
C01T 0.087(10) 0.102(11) 0.113(13) -0.026(10) 0.001(10) 0.069(9)
C00O 0.031(9) 0.044(10) 0.086(15) 0.002(10) 0.006(9) 0.020(8)
C00P 0.095(18) 0.041(12) 0.12(2) 0.008(13) 0.028(17) 0.030(12)
C00Q 0.065(9) 0.105(11) 0.109(12) -0.006(10) -0.006(10) 0.033(9)
C016 0.061(9) 0.085(10) 0.098(12) -0.005(10) -0.009(9) 0.040(8)
C01X 0.077(10) 0.113(12) 0.105(13) -0.007(11) -0.013(10) 0.035(10)
C028 0.097(11) 0.144(13) 0.117(13) -0.003(12) -0.014(11) 0.036(10)
C027 0.105(10) 0.142(12) 0.113(12) -0.008(11) -0.022(10) 0.035(10)
C01J 0.082(10) 0.123(12) 0.117(13) -0.002(11) -0.018(10) 0.028(10)
C00S 0.050(12) 0.034(10) 0.15(2) -0.017(13) -0.006(14) 0.009(9)
C00T 0.062(13) 0.067(14) 0.112(19) 0.033(13) 0.028(13) 0.035(11)
C00U 0.131(14) 0.102(12) 0.082(14) -0.017(11) -0.001(12) 0.086(11)
C00W 0.061(14) 0.053(14) 0.23(4) 0.029(17) 0.028(18) 0.040(12)
C00X 0.092(13) 0.098(13) 0.090(14) -0.009(11) 0.000(11) 0.066(11)
C00Y 0.070(15) 0.093(19) 0.14(2) -0.011(17) -0.023(15) 0.051(15)
C00Z 0.052(13) 0.058(14) 0.21(3) 0.022(17) 0.036(16) 0.032(12)
C011 0.093(11) 0.112(12) 0.089(13) -0.004(11) -0.008(9) 0.063(10)
C012 0.061(15) 0.086(18) 0.22(4) 0.09(2) 0.054(19) 0.028(14)
C013 0.064(12) 0.042(10) 0.124(19) 0.007(11) 0.025(12) 0.037(10)
C014 0.051(13) 0.029(10) 0.21(3) 0.006(14) 0.024(15) 0.011(10)
C015 0.061(12) 0.044(11) 0.090(16) 0.005(11) 0.005(12) 0.028(10)
C017 0.038(10) 0.039(11) 0.15(2) 0.012(12) 0.006(11) 0.009(8)
C018 0.086(18) 0.070(16) 0.15(3) -0.006(18) 0.000(19) 0.020(14)
C01A 0.054(14) 0.059(15) 0.21(3) -0.007(18) 0.013(17) 0.022(12)
C01B 0.031(9) 0.047(11) 0.108(19) -0.007(12) -0.002(11) 0.012(8)
C01C 0.062(14) 0.100(18) 0.12(2) 0.026(16) 0.009(14) 0.044(13)
C01G 0.12(2) 0.12(2) 0.21(4) 0.10(3) 0.08(2) 0.08(2)
C01H 0.030(9) 0.034(9) 0.102(18) 0.013(10) 0.002(10) 0.008(7)
C01K 0.148(11) 0.140(11) 0.091(12) -0.009(10) 0.001(10) 0.109(9)
C01L 0.036(10) 0.027(9) 0.15(2) 0.017(12) 0.004(12) 0.010(8)
C01M 0.053(12) 0.049(12) 0.111(18) -0.003(12) -0.013(12) 0.027(10)
C01N 0.043(10) 0.041(10) 0.098(17) 0.006(10) 0.011(10) 0.026(8)
C01P 0.13(2) 0.10(2) 0.13(3) 0.00(2) -0.01(2) 0.07(2)
C01R 0.10(2) 0.21(4) 0.18(4) 0.02(3) 0.02(3) 0.11(3)
C01O 0.064(15) 0.106(19) 0.11(2) -0.025(17) -0.019(15) 0.042(14)
C00R 0.046(12) 0.083(15) 0.11(2) 0.000(14) -0.015(12) 0.038(11)
C010 0.029(9) 0.058(12) 0.116(18) 0.002(12) 0.022(10) 0.019(9)
C01I 0.064(14) 0.081(17) 0.16(3) -0.023(17) -0.023(16) 0.045(13)
C025 0.082(19) 0.11(2) 0.17(3) -0.05(2) -0.028(19) 0.064(17)
C01S 0.23(4) 0.075(18) 0.063(19) -0.002(14) 0.05(2) 0.04(2)
C01E 0.17(3) 0.09(2) 0.12(3) -0.02(2) -0.05(2) 0.07(2)
C019 0.090(17) 0.087(17) 0.10(2) -0.009(14) -0.013(14) 0.058(15)
C00V 0.068(14) 0.043(11) 0.11(2) -0.002(12) 0.014(13) 0.023(10)
C01F 0.072(15) 0.084(16) 0.091(19) 0.021(14) -0.002(13) 0.033(13)
C01Q 0.11(2) 0.15(3) 0.16(4) 0.02(3) 0.00(2) 0.06(2)
F01U 0.094(17) 0.114(16) 0.159(18) 0.001(16) -0.005(17) 0.059(15)
C01Z 0.065(17) 0.043(13) 0.31(5) -0.01(2) 0.02(2) 0.032(13)
F022 0.30(2) 0.32(2) 0.21(2) 0.03(2) 0.084(18) 0.15(2)
C023 0.071(16) 0.077(18) 0.20(3) -0.027(19) -0.040(18) 0.048(15)
F024 0.234(16) 0.234(16) 0.18(2) 0.000 0.000 0.117(8)
C029 0.127(13) 0.170(15) 0.122(13) -0.002(13) -0.037(12) 0.037(12)
Ag 0.087(4) 0.082(4) 0.079(4) 0.000(3) -0.008(3) 0.052(3)
Ag1 0.0780(19) 0.0560(15) 0.084(2) 0.0009(13) -0.0034(15) 0.0268(13)
Ag2 0.0576(19) 0.0448(17) 0.074(2) -0.0018(15) -0.0004(16) 0.0273(15)
Ag06 0.0450(12) 0.0459(12) 0.0865(19) -0.0022(12) 0.0009(12) 0.0187(10)
Cu04 0.0392(16) 0.0392(16) 0.079(3) 0.000 0.000 0.0196(8)
C22 0.201(5) 0.205(5) 0.117(5) 0.004(5) -0.006(5) 0.123(5)
C01Y 0.201(5) 0.205(5) 0.117(5) 0.004(5) -0.006(5) 0.123(5)
C02D 0.201(5) 0.205(5) 0.117(5) 0.004(5) -0.006(5) 0.123(5)
C02H 0.201(5) 0.205(5) 0.117(5) 0.004(5) -0.006(5) 0.123(5)
C9 0.201(5) 0.205(5) 0.117(5) 0.004(5) -0.006(5) 0.123(5)
C90 0.201(5) 0.205(5) 0.117(5) 0.004(5) -0.006(5) 0.123(5)
F8 0.180(14) 0.180(14) 0.17(2) 0.000 0.000 0.090(7)
C20B 0.123(13) 0.169(15) 0.093(13) 0.001(13) -0.009(11) 0.048(13)
C2 0.111(12) 0.155(14) 0.089(12) -0.001(11) -0.007(10) 0.055(11)
C0 0.113(12) 0.171(15) 0.089(13) -0.001(12) -0.005(11) 0.050(12)
C1 0.117(12) 0.175(15) 0.091(13) 0.000(13) -0.006(11) 0.050(13)
C84B 0.122(12) 0.181(15) 0.095(12) 0.000(12) -0.006(11) 0.049(12)
C80B 0.124(13) 0.175(15) 0.094(13) 0.000(13) -0.008(11) 0.047(13)
C21B 0.120(19) 0.17(2) 0.13(2) 0.013(19) -0.021(18) 0.057(18)
C25B 0.13(2) 0.19(2) 0.13(2) 0.009(19) -0.027(19) 0.03(2)
C16A 0.15(2) 0.18(2) 0.12(2) -0.01(2) -0.021(19) 0.040(19)
C8 0.128(13) 0.171(15) 0.136(14) -0.032(13) 0.019(12) 0.075(12)
C6B 0.13(2) 0.19(2) 0.12(2) -0.03(2) 0.007(19) 0.06(2)
C7B 0.13(2) 0.19(2) 0.14(2) -0.03(2) 0.031(19) 0.079(19)
C61B 0.13(2) 0.18(2) 0.15(2) -0.05(2) 0.022(19) 0.089(18)
C00I 0.089(9) 0.089(9) 0.078(14) 0.000 0.000 0.045(4)
C138 0.102(12) 0.104(12) 0.082(15) -0.001(9) 0.000(9) 0.054(10)
C55 0.111(12) 0.112(12) 0.084(15) -0.002(9) 0.000(9) 0.056(10)
C5 0.125(11) 0.125(11) 0.082(15) 0.000 0.000 0.063(5)
C10 0.073(8) 0.073(8) 0.079(15) 0.000 0.000 0.037(4)
F4 0.35(2) 0.38(3) 0.121(16) 0.021(18) -0.033(17) 0.17(2)
F2 0.218(16) 0.218(16) 0.16(2) 0.000 0.000 0.109(8)
F5 0.096(16) 0.107(17) 0.164(18) -0.005(16) 0.014(16) 0.060(13)
F3 0.143(19) 0.167(19) 0.142(18) 0.008(17) 0.005(17) 0.083(18)
C49B 0.129(14) 0.203(17) 0.108(14) -0.002(14) -0.009(13) 0.044(15)
C120 0.19(2) 0.19(2) 0.11(2) 0.004(18) -0.003(18) 0.10(2)
C145 0.11(3) 0.08(2) 0.34(6) -0.06(3) -0.02(3) 0.02(2)
C17 0.149(13) 0.149(13) 0.089(18) 0.000 0.000 0.074(6)
C67B 0.15(2) 0.22(3) 0.12(2) 0.01(2) -0.02(2) 0.02(3)
C2AA 0.14(2) 0.14(2) 0.09(3) 0.000 0.000 0.069(11)
C226 0.11(3) 0.09(2) 0.34(6) -0.05(3) -0.02(3) 0.02(2)
C202 0.11(3) 0.10(2) 0.34(6) -0.04(3) -0.01(3) 0.02(2)
C211 0.11(3) 0.10(2) 0.34(6) -0.04(3) -0.02(3) 0.03(2)
C115 0.10(3) 0.09(2) 0.34(6) -0.05(3) -0.02(3) 0.03(2)
C88 0.11(3) 0.09(2) 0.33(6) -0.05(3) -0.02(3) 0.02(2)
C104 0.11(3) 0.09(2) 0.33(6) -0.05(3) -0.02(3) 0.02(2)
C3B 0.14(3) 0.22(3) 0.13(3) 0.00(3) 0.00(3) 0.05(3)
C37 0.10(3) 0.14(3) 0.08(3) 0.04(2) 0.00(2) 0.09(3)
C12 0.11(4) 0.08(3) 0.35(7) -0.06(4) -0.02(4) 0.02(3)
C13 0.11(4) 0.07(3) 0.33(7) -0.05(4) -0.04(4) 0.03(3)
C4B 0.13(2) 0.22(2) 0.115(19) -0.004(19) -0.017(18) 0.04(2)
C52 0.15(4) 0.09(3) 0.34(7) -0.05(4) -0.02(4) 0.01(3)
C14 0.12(4) 0.19(6) 0.03(3) 0.00(3) -0.01(2) 0.08(4)
C3 0.111(13) 0.167(15) 0.087(13) -0.001(13) -0.005(11) 0.052(13)
C4 0.118(13) 0.173(16) 0.091(13) 0.000(13) -0.005(11) 0.047(13)
C84A 0.119(12) 0.181(15) 0.093(12) -0.001(12) -0.006(10) 0.048(12)
C80A 0.122(12) 0.177(15) 0.093(12) 0.001(13) -0.008(10) 0.046(12)
C20A 0.120(12) 0.167(15) 0.094(12) 0.000(13) -0.007(10) 0.051(12)
C49A 0.122(14) 0.203(17) 0.105(14) 0.001(14) -0.011(13) 0.046(15)
C4A 0.11(3) 0.24(3) 0.12(3) -0.02(3) -0.02(2) 0.05(3)
C67A 0.134(19) 0.21(2) 0.106(19) -0.01(2) -0.017(18) 0.05(2)
C3A 0.12(2) 0.22(2) 0.11(2) 0.00(2) -0.011(19) 0.04(2)
C20 0.25(3) 0.30(3) 0.17(3) 0.02(3) -0.02(3) 0.10(3)
C15 0.28(3) 0.25(3) 0.21(3) 0.01(3) -0.02(3) 0.16(2)
C44 0.26(3) 0.28(3) 0.19(3) 0.04(3) -0.01(3) 0.12(3)
C56 0.240(14) 0.243(14) 0.153(14) 0.012(14) -0.009(13) 0.119(13)
C21A 0.12(2) 0.18(2) 0.13(2) 0.00(2) -0.03(2) 0.05(2)
C25A 0.14(2) 0.18(2) 0.12(2) 0.00(2) -0.03(2) 0.05(2)
C16 0.14(2) 0.18(2) 0.12(2) 0.00(2) -0.02(2) 0.04(2)
C6A 0.13(2) 0.19(2) 0.13(2) -0.02(2) 0.01(2) 0.07(2)
C61A 0.13(2) 0.19(2) 0.14(2) -0.04(2) 0.01(2) 0.07(2)
C7A 0.12(2) 0.18(2) 0.14(2) -0.03(2) 0.032(19) 0.089(19)
F7 0.100(16) 0.111(16) 0.154(17) -0.003(15) 0.006(16) 0.045(14)
F1 0.084(16) 0.119(16) 0.157(17) -0.010(15) 0.002(17) 0.052(14)
F6 0.136(18) 0.184(17) 0.135(16) -0.012(15) 0.007(17) 0.056(17)
F47 0.133(19) 0.189(18) 0.121(17) -0.017(17) 0.016(18) 0.059(18)
F59 0.132(18) 0.176(17) 0.138(16) 0.004(15) -0.002(16) 0.080(17)
C23 0.105(12) 0.106(12) 0.081(15) -0.002(9) 0.000(9) 0.051(10)
C29 0.111(12) 0.114(12) 0.084(15) -0.001(9) 0.000(9) 0.055(10)

loop_
_atom_type_symbol
_atom_type_description
_atom_type_scat_dispersion_real
_atom_type_scat_dispersion_imag
_atom_type_scat_source
C C 0.0181 0.0091 'International Tables Vol C Tables 4.2.6.8 and 6.1.1.4'
H H 0.0000 0.0000 'International Tables Vol C Tables 4.2.6.8 and 6.1.1.4'
Ag Ag 0.1306 4.2820 'International Tables Vol C Tables 4.2.6.8 and 6.1.1.4'
Cu Cu -1.9646 0.5888 'International Tables Vol C Tables 4.2.6.8 and 6.1.1.4'
F F 0.0727 0.0534 'International Tables Vol C Tables 4.2.6.8 and 6.1.1.4'
P P 0.2955 0.4335 'International Tables Vol C Tables 4.2.6.8 and 6.1.1.4'
Sb Sb -0.0562 5.8946 'International Tables Vol C Tables 4.2.6.8 and 6.1.1.4'

loop_
_geom_angle_atom_site_label_1
_geom_angle_atom_site_label_2
_geom_angle_atom_site_label_3
_geom_angle
_geom_angle_site_symmetry_1
_geom_angle_site_symmetry_3
_geom_angle_publ_flag
Cu07 Ag01 Ag06 59.62(8) 2_665 2_665 ?
Cu08 Ag01 Cu07 64.56(9) . 2_665 ?
Cu08 Ag01 Ag06 59.14(8) . 2_665 ?
P00C Ag01 Cu07 130.58(16) . 2_665 ?
P00C Ag01 Cu08 146.07(17) . . ?
P00C Ag01 C00X 117.6(6) . . ?
P00C Ag01 C01B 118.4(5) . 2_665 ?
P00C Ag01 C01H 134.2(5) . . ?
P00C Ag01 Ag06 152.91(18) . 2_665 ?
C00X Ag01 Cu07 46.9(5) . 2_665 ?
C00X Ag01 Cu08 45.2(6) . . ?
C00X Ag01 Ag06 87.8(5) . 2_665 ?
C01B Ag01 Cu07 41.6(6) 2_665 2_665 ?
C01B Ag01 Cu08 92.7(5) 2_665 . ?
C01B Ag01 C00X 88.5(8) 2_665 . ?
C01B Ag01 Ag06 48.5(5) 2_665 2_665 ?
C01H Ag01 Cu07 95.2(5) . 2_665 ?
C01H Ag01 Cu08 46.0(6) . . ?
C01H Ag01 C00X 91.1(9) . . ?
C01H Ag01 C01B 95.7(6) . 2_665 ?
C01H Ag01 Ag06 47.2(4) . 2_665 ?
Cu07 Ag02 Cu08 63.52(9) . . ?
Cu07 Ag02 C00U 45.4(6) . . ?
Cu07 Ag02 Ag2 59.93(9) . . ?
Cu08 Ag02 Ag2 59.79(9) . . ?
P00D Ag02 Cu07 144.18(17) . . ?
P00D Ag02 Cu08 132.45(16) . . ?
P00D Ag02 C00U 117.1(6) . . ?
P00D Ag02 C01B 133.3(5) . . ?
P00D Ag02 C01H 119.3(5) . . ?
P00D Ag02 Ag2 153.41(18) . . ?
C00U Ag02 Cu08 45.5(6) . . ?
C00U Ag02 Ag2 88.3(6) . . ?
C01B Ag02 Cu07 43.4(6) . . ?
C01B Ag02 Cu08 93.7(5) . . ?
C01B Ag02 C00U 88.8(8) . . ?
C01B Ag02 Ag2 48.9(4) . . ?
C01H Ag02 Cu07 94.1(5) . . ?
C01H Ag02 Cu08 44.2(6) . . ?
C01H Ag02 C00U 89.7(9) . . ?
C01H Ag02 C01B 97.3(6) . . ?
C01H Ag02 Ag2 48.4(4) . . ?
F00F Sb03 F01U 89.1(16) . . ?
F00F Sb03 F8 180.0 . . ?
F00F Sb03 F5 85.1(16) . . ?
F01U Sb03 F5 83.5(17) . . ?
F8 Sb03 F01U 90.9(16) . . ?
F8 Sb03 F5 94.9(16) . . ?
F7 Sb03 F00F 101.1(15) . . ?
F7 Sb03 F8 78.9(15) . . ?
F1 Sb03 F00F 96.6(12) . . ?
F1 Sb03 F8 83.4(12) . . ?
Cu07 Ag04 Cu07 119.846(14) . 2_665 ?
Cu07 Ag04 Cu07 119.847(14) 3_565 . ?
Cu07 Ag04 Cu07 119.847(14) 3_565 2_665 ?
Cu07 Ag04 Ag1 54.23(9) 2_665 2_665 ?
Cu07 Ag04 Ag1 103.67(12) . 3_565 ?
Cu07 Ag04 Ag1 104.46(12) 3_565 . ?
Cu07 Ag04 Ag1 54.23(9) . . ?
Cu07 Ag04 Ag1 104.46(12) 2_665 3_565 ?
Cu07 Ag04 Ag1 104.46(12) . 2_665 ?
Cu07 Ag04 Ag1 103.67(12) 2_665 . ?
Cu07 Ag04 Ag1 54.23(9) 3_565 3_565 ?
Cu07 Ag04 Ag1 103.67(12) 3_565 2_665 ?
Cu08 Ag04 Cu07 60.48(7) 2_665 3_565 ?
Cu08 Ag04 Cu07 174.49(18) 2_665 . ?
Cu08 Ag04 Cu07 60.48(7) 3_565 . ?
Cu08 Ag04 Cu07 174.49(18) 3_565 2_665 ?
Cu08 Ag04 Cu07 59.38(7) 3_565 3_565 ?
Cu08 Ag04 Cu07 174.49(18) . 3_565 ?
Cu08 Ag04 Cu07 59.38(7) 2_665 2_665 ?
Cu08 Ag04 Cu07 60.48(7) . 2_665 ?
Cu08 Ag04 Cu07 59.38(7) . . ?
Cu08 Ag04 Cu08 119.68(2) 3_565 2_665 ?
Cu08 Ag04 Cu08 119.69(2) 3_565 . ?
Cu08 Ag04 Cu08 119.68(2) 2_665 . ?
Cu08 Ag04 Ag1 120.28(14) . 3_565 ?
Cu08 Ag04 Ag1 70.50(10) . . ?
Cu08 Ag04 Ag1 70.50(10) 2_665 2_665 ?
Cu08 Ag04 Ag1 70.50(10) 3_565 3_565 ?
Cu08 Ag04 Ag1 120.27(14) 3_565 2_665 ?
Cu08 Ag04 Ag1 71.86(10) . 2_665 ?
Cu08 Ag04 Ag1 71.86(10) 2_665 3_565 ?
Cu08 Ag04 Ag1 71.86(10) 3_565 . ?
Cu08 Ag04 Ag1 120.28(14) 2_665 . ?
Cu08 Ag04 Ag06 122.26(13) 3_565 2_665 ?
Cu08 Ag04 Ag06 93.95(10) 3_565 3_565 ?
Cu08 Ag04 Ag06 62.31(9) 3_565 . ?
Cu08 Ag04 Ag06 93.95(10) 2_665 2_665 ?
Cu08 Ag04 Ag06 62.31(9) . 2_665 ?
Cu08 Ag04 Ag06 93.95(10) . . ?
Cu08 Ag04 Ag06 122.25(13) . 3_565 ?
Cu08 Ag04 Ag06 122.26(13) 2_665 . ?
Cu08 Ag04 Ag06 62.32(9) 2_665 3_565 ?
Ag1 Ag04 Ag1 57.14(11) . 2_665 ?
Ag1 Ag04 Ag1 57.14(11) 3_565 2_665 ?
Ag1 Ag04 Ag1 57.14(11) 3_565 . ?
Ag06 Ag04 Cu07 90.20(9) 2_665 . ?
Ag06 Ag04 Cu07 123.07(13) . 2_665 ?
Ag06 Ag04 Cu07 63.06(9) 3_565 3_565 ?
Ag06 Ag04 Cu07 63.06(9) . . ?
Ag06 Ag04 Cu07 123.07(13) 3_565 . ?
Ag06 Ag04 Cu07 90.21(9) . 3_565 ?
Ag06 Ag04 Cu07 123.07(13) 2_665 3_565 ?
Ag06 Ag04 Cu07 90.21(9) 3_565 2_665 ?
Ag06 Ag04 Cu07 63.06(9) 2_665 2_665 ?
Ag06 Ag04 Ag1 165.09(8) 2_665 3_565 ?
Ag06 Ag04 Ag1 165.09(8) 3_565 . ?
Ag06 Ag04 Ag1 114.51(7) . . ?
Ag06 Ag04 Ag1 131.32(7) 3_565 2_665 ?
Ag06 Ag04 Ag1 131.32(7) 2_665 . ?
Ag06 Ag04 Ag1 165.09(7) . 2_665 ?
Ag06 Ag04 Ag1 131.32(7) . 3_565 ?
Ag06 Ag04 Ag1 114.51(7) 3_565 3_565 ?
Ag06 Ag04 Ag1 114.51(7) 2_665 2_665 ?
Ag06 Ag04 Ag06 60.05(10) 2_665 . ?
Ag06 Ag04 Ag06 60.05(10) 3_565 . ?
Ag06 Ag04 Ag06 60.05(10) 3_565 2_665 ?
F024 Sb05 F2 180.0 . . ?
F024 Sb05 F3 91.4(3) . 3 ?
F024 Sb05 F3 91.4(3) . 2 ?
F024 Sb05 F3 91.4(3) . . ?
F024 Sb05 F6 91.4(3) . 3 ?
F024 Sb05 F6 91.4(3) . 2 ?
F024 Sb05 F6 91.4(3) . . ?
F024 Sb05 F47 91.4(3) . 2 ?
F024 Sb05 F59 91.5(4) . . ?
F024 Sb05 F59 91.5(4) . 2 ?
F024 Sb05 F59 91.5(4) . 3 ?
F2 Sb05 F3 88.6(3) . 2 ?
F2 Sb05 F3 88.6(3) . . ?
F2 Sb05 F3 88.6(3) . 3 ?
F2 Sb05 F47 88.6(3) . 2 ?
F3 Sb05 F3 119.94(6) . 2 ?
F3 Sb05 F3 119.94(3) . 3 ?
F3 Sb05 F3 119.94(8) 3 2 ?
F6 Sb05 F2 88.6(3) 3 . ?
F6 Sb05 F2 88.6(3) . . ?
F6 Sb05 F2 88.6(3) 2 . ?
F6 Sb05 F6 119.94(8) 2 3 ?
F6 Sb05 F6 119.94(3) 2 . ?
F6 Sb05 F6 119.94(9) . 3 ?
F59 Sb05 F2 88.5(4) 2 . ?
F59 Sb05 F2 88.5(4) . . ?
F59 Sb05 F2 88.5(4) 3 . ?
F59 Sb05 F59 119.93(7) . 3 ?
F59 Sb05 F59 119.93(4) . 2 ?
F59 Sb05 F59 119.93(9) 2 3 ?
Ag01 Cu07 Ag04 108.38(10) 3_565 . ?
Ag01 Cu07 Cu08 55.48(8) 3_565 3_565 ?
Ag01 Cu07 Cu08 157.58(14) 3_565 . ?
Ag01 Cu07 Ag2 95.44(12) 3_565 . ?
Ag01 Cu07 Cu04 108.38(10) 3_565 . ?
Ag02 Cu07 Ag01 115.74(12) . 3_565 ?
Ag02 Cu07 Ag04 113.25(10) . . ?
Ag02 Cu07 Cu08 61.15(8) . . ?
Ag02 Cu07 Cu08 156.60(15) . 3_565 ?
Ag02 Cu07 Cu1 123.07(13) . . ?
Ag02 Cu07 Ag1 123.07(13) . . ?
Ag02 Cu07 Ag2 69.55(10) . . ?
Ag02 Cu07 Cu04 113.25(10) . . ?
Cu08 Cu07 Ag04 59.07(8) . . ?
Cu08 Cu07 Ag04 58.55(7) 3_565 . ?
Cu08 Cu07 Cu08 117.46(14) . 3_565 ?
Cu08 Cu07 Ag2 88.93(11) 3_565 . ?
Cu08 Cu07 Ag2 62.29(10) . . ?
Cu08 Cu07 Cu04 59.07(8) . . ?
Cu08 Cu07 Cu04 58.55(7) 3_565 . ?
Cu1 Cu07 Ag01 118.69(12) . 3_565 ?
Cu1 Cu07 Cu08 74.91(11) . 3_565 ?
Cu1 Cu07 Cu08 74.26(12) . . ?
C00U Cu07 Ag01 154.6(8) . 3_565 ?
C00U Cu07 Ag02 67.8(6) . . ?
C00U Cu07 Ag04 91.3(8) . . ?
C00U Cu07 Cu08 130.5(6) . 3_565 ?
C00U Cu07 Cu08 47.5(8) . . ?
C00U Cu07 Cu1 55.9(6) . . ?
C00U Cu07 C00X 106.6(9) . 3_565 ?
C00U Cu07 Ag1 55.9(6) . . ?
C00U Cu07 Ag2 108.7(8) . . ?
C00U Cu07 Cu04 91.3(8) . . ?
C00X Cu07 Ag01 59.2(6) 3_565 3_565 ?
C00X Cu07 Ag02 156.4(7) 3_565 . ?
C00X Cu07 Ag04 89.4(7) 3_565 . ?
C00X Cu07 Cu08 43.0(7) 3_565 3_565 ?
C00X Cu07 Cu08 133.1(6) 3_565 . ?
C00X Cu07 Cu1 60.0(6) 3_565 . ?
C00X Cu07 Ag1 60.0(6) 3_565 . ?
C00X Cu07 Ag2 131.9(7) 3_565 . ?
C00X Cu07 Cu04 89.4(7) 3_565 . ?
C01B Cu07 Ag01 58.5(5) . 3_565 ?
C01B Cu07 Ag02 62.7(6) . . ?
C01B Cu07 Ag04 109.1(6) . . ?
C01B Cu07 Cu08 97.8(6) . 3_565 ?
C01B Cu07 Cu08 105.8(6) . . ?
C01B Cu07 Cu1 171.3(6) . . ?
C01B Cu07 C00U 130.6(8) . . ?
C01B Cu07 C00X 117.7(8) . 3_565 ?
C01B Cu07 Ag1 171.3(6) . . ?
C01B Cu07 Ag2 55.2(6) . . ?
C01B Cu07 Cu04 109.1(6) . . ?
Ag1 Cu07 Ag01 118.69(12) . 3_565 ?
Ag1 Cu07 Ag04 63.21(11) . . ?
Ag1 Cu07 Cu08 74.91(11) . 3_565 ?
Ag1 Cu07 Cu08 74.26(12) . . ?
Cu04 Cu07 Ag2 58.49(11) . . ?
Ag01 Cu08 Ag02 111.22(12) . . ?
Ag01 Cu08 Ag04 114.54(11) . . ?
Ag01 Cu08 Cu07 59.97(8) . 2_665 ?
Ag01 Cu08 Cu07 155.95(15) . . ?
Ag01 Cu08 Ag2 96.77(12) . . ?
Ag01 Cu08 Ag06 70.37(9) . 2_665 ?
Ag01 Cu08 Cu04 114.54(11) . . ?
Ag02 Cu08 Ag04 110.32(10) . . ?
Ag02 Cu08 Cu07 155.26(14) . 2_665 ?
Ag02 Cu08 Cu07 55.32(8) . . ?
Ag02 Cu08 Ag2 66.58(9) . . ?
Ag02 Cu08 Ag06 93.35(11) . 2_665 ?
Ag02 Cu08 Cu04 110.32(10) . . ?
Ag04 Cu08 Cu07 61.54(8) . . ?
Ag04 Cu08 Cu07 60.97(8) . 2_665 ?
Ag04 Cu08 Ag06 58.91(10) . 2_665 ?
Cu07 Cu08 Cu07 122.49(13) . 2_665 ?
Cu07 Cu08 Ag2 90.64(11) 2_665 . ?
Cu07 Cu08 Ag2 60.26(10) . . ?
Cu07 Cu08 Ag06 62.07(9) 2_665 2_665 ?
Cu07 Cu08 Ag06 89.50(11) . 2_665 ?
C00U Cu08 Ag01 152.3(7) . . ?
C00U Cu08 Ag02 63.5(6) . . ?
C00U Cu08 Ag04 91.8(6) . . ?
C00U Cu08 Cu07 45.4(8) . . ?
C00U Cu08 Cu07 135.7(6) . 2_665 ?
C00U Cu08 Ag 56.8(6) . . ?
C00U Cu08 Ag2 104.6(8) . . ?
C00U Cu08 Ag06 134.9(8) . 2_665 ?
C00U Cu08 Cu04 91.8(6) . . ?
C00X Cu08 Ag01 63.2(7) . . ?
C00X Cu08 Ag02 154.0(7) . . ?
C00X Cu08 Ag04 94.2(6) . . ?
C00X Cu08 Cu07 46.8(7) . 2_665 ?
C00X Cu08 Cu07 138.3(7) . . ?
C00X Cu08 C00U 108.7(11) . . ?
C00X Cu08 C01H 123.8(8) . . ?
C00X Cu08 Ag 62.8(7) . . ?
C00X Cu08 Ag2 137.4(7) . . ?
C00X Cu08 Ag06 107.1(8) . 2_665 ?
C00X Cu08 Cu04 94.2(6) . . ?
C01H Cu08 Ag01 60.6(5) . . ?
C01H Cu08 Ag02 57.0(5) . . ?
C01H Cu08 Ag04 108.8(5) . . ?
C01H Cu08 Cu07 102.0(5) . 2_665 ?
C01H Cu08 Cu07 97.0(5) . . ?
C01H Cu08 C00U 120.5(8) . . ?
C01H Cu08 Ag 172.0(5) . . ?
C01H Cu08 Ag2 52.8(5) . . ?
C01H Cu08 Ag06 53.6(5) . 2_665 ?
C01H Cu08 Cu04 108.8(5) . . ?
Ag Cu08 Ag01 125.69(18) . . ?
Ag Cu08 Ag02 119.53(17) . . ?
Ag Cu08 Cu07 79.35(17) . 2_665 ?
Ag Cu08 Cu07 75.83(16) . . ?
Ag Cu08 Ag2 119.50(16) . . ?
Ag Cu08 Cu04 64.82(15) . . ?
Cu04 Cu08 Cu07 60.97(8) . 2_665 ?
Cu04 Cu08 Cu07 61.54(8) . . ?
Cu04 Cu08 Ag2 58.56(10) . . ?
Cu07 Cu1 Cu1 115.34(10) . 2_665 ?
Cu07 Cu1 Cu1 114.37(10) . 3_565 ?
Cu1 Cu1 Cu1 60.000(1) 2_665 3_565 ?
C00U Cu1 Cu07 47.8(7) . . ?
C00U Cu1 Cu1 146.9(7) . 3_565 ?
C00U Cu1 Cu1 99.3(8) . 2_665 ?
C00U Cu1 C00X 89.8(10) . 3_565 ?
C00X Cu1 Cu07 48.7(6) 3_565 . ?
C00X Cu1 Cu1 142.4(6) 3_565 2_665 ?
C00X Cu1 Cu1 93.4(6) 3_565 3_565 ?
C2AA Cu1 Cu07 159.6(11) . . ?
C2AA Cu1 Cu1 48.9(8) . 3_565 ?
C2AA Cu1 Cu1 48.9(8) . 2_665 ?
C2AA Cu1 C00U 137.5(7) . . ?
C2AA Cu1 C00X 132.7(6) . 3_565 ?
F022 Sb0B F022 98.6(16) 2_655 . ?
F022 Sb0B F022 98.6(16) 2_655 3_665 ?
F022 Sb0B F022 98.6(16) . 3_665 ?
F022 Sb0B F4 172.7(17) 2_655 . ?
F022 Sb0B F4 81.8(16) 2_655 3_665 ?
F022 Sb0B F4 88.6(17) 3_665 3_665 ?
F022 Sb0B F4 81.8(16) 3_665 . ?
F022 Sb0B F4 88.6(17) . . ?
F022 Sb0B F4 81.8(16) . 2_655 ?
F022 Sb0B F4 88.6(17) 2_655 2_655 ?
F022 Sb0B F4 172.7(16) 3_665 2_655 ?
F022 Sb0B F4 172.7(16) . 3_665 ?
F4 Sb0B F4 90.9(15) 2_655 3_665 ?
F4 Sb0B F4 90.9(15) 3_665 . ?
F4 Sb0B F4 90.9(15) 2_655 . ?
C00T P00C Ag01 115.1(7) . . ?
C00T P00C C010 107.7(9) . . ?
C015 P00C Ag01 111.3(7) . . ?
C015 P00C C00T 105.1(11) . . ?
C015 P00C C010 106.4(9) . . ?
C010 P00C Ag01 110.7(5) . . ?
C00L P00D Ag02 113.7(7) . . ?
C00O P00D Ag02 116.3(6) . . ?
C00O P00D C00L 104.3(10) . . ?
C00V P00D Ag02 111.1(6) . . ?
C00V P00D C00L 106.2(10) . . ?
C00V P00D C00O 104.3(9) . . ?
Ag2 C00G Ag2 78.4(12) 3_565 2_665 ?
Ag2 C00G Ag2 78.4(12) . 2_665 ?
Ag2 C00G Ag2 78.4(12) 3_565 . ?
Ag06 C00G Ag06 77.9(12) 3_565 2_665 ?
Ag06 C00G Ag06 77.9(12) 3_565 . ?
Ag06 C00G Ag06 77.9(12) . 2_665 ?
C10 C00G Ag2 133.1(8) . . ?
C10 C00G Ag2 133.1(8) . 3_565 ?
C10 C00G Ag2 133.1(8) . 2_665 ?
C10 C00G Ag06 133.5(8) . 2_665 ?
C10 C00G Ag06 133.5(8) . 3_565 ?
C10 C00G Ag06 133.5(8) . . ?
C00T C00J H00J 118.3 . . ?
C012 C00J H00J 118.3 . . ?
C012 C00J C00T 123(3) . . ?
C012 C00K H00K 118.8 . . ?
C012 C00K C01G 122(3) . . ?
C01G C00K H00K 118.8 . . ?
C013 C00L P00D 123.8(17) . . ?
C013 C00L C014 120(2) . . ?
C014 C00L P00D 116.1(19) . . ?
C00W C00M H00M 120.4 . . ?
C00W C00M C00Y 119(2) . . ?
C00Y C00M H00M 120.4 . . ?
C021 C00N H00N 120.0 . . ?
C021 C00N C01T 120.0 . . ?
C01T C00N H00N 120.0 . . ?
C00N C021 H021 120.0 . . ?
C00N C021 C02C 120.0 . . ?
C02C C021 H021 120.0 . . ?
C021 C02C C8 124.2(14) . . ?
C02E C02C C021 120.0 . . ?
C02E C02C C8 115.8(14) . . ?
C02C C02E H02E 120.0 . . ?
C02C C02E C01V 120.0 . . ?
C01V C02E H02E 120.0 . . ?
C02E C01V H01V 120.0 . . ?
C01T C01V C02E 120.0 . . ?
C01T C01V H01V 120.0 . . ?
C00N C01T C01N 118.0(12) . . ?
C01V C01T C00N 120.0 . . ?
C01V C01T C01N 122.0(12) . . ?
C018 C00O P00D 115.9(16) . . ?
C01M C00O P00D 127.1(17) . . ?
C01M C00O C018 117(2) . . ?
C00Y C00P H00P 119.1 . . ?
C00Y C00P C015 122(2) . . ?
C015 C00P H00P 119.1 . . ?
C016 C00Q H00Q 120.0 . . ?
C016 C00Q C01J 120.0 . . ?
C01J C00Q H00Q 120.0 . . ?
C00Q C016 C01L 120.3(12) . . ?
C01X C016 C00Q 120.0 . . ?
C01X C016 C01L 119.7(12) . . ?
C016 C01X H01X 120.0 . . ?
C016 C01X C028 120.0 . . ?
C028 C01X H01X 120.0 . . ?
C01X C028 H028 120.0 . . ?
C01X C028 C027 120.0 . . ?
C027 C028 H028 120.0 . . ?
C028 C027 C029 120.8(14) . . ?
C01J C027 C028 120.0 . . ?
C01J C027 C029 119.2(14) . . ?
C00Q C01J H01J 120.0 . . ?
C027 C01J C00Q 120.0 . . ?
C027 C01J H01J 120.0 . . ?
C01M C00S H00S 119.2 . . ?
C01M C00S C023 122(2) . . ?
C023 C00S H00S 119.2 . . ?
C00J C00T P00C 124.4(18) . . ?
C01C C00T P00C 119.4(17) . . ?
C01C C00T C00J 116(2) . . ?
Cu07 C00U Ag02 66.7(7) . . ?
Cu07 C00U Cu08 87.1(11) . . ?
Cu07 C00U Cu1 76.2(8) . . ?
Cu07 C00U Ag 101.9(10) . . ?
Cu07 C00U Ag1 76.2(8) . . ?
Cu08 C00U Ag02 71.0(7) . . ?
Cu08 C00U Cu1 99.1(10) . . ?
Cu08 C00U Ag 71.7(8) . . ?
Cu08 C00U Ag1 99.1(10) . . ?
Cu1 C00U Ag02 141.8(12) . . ?
C01K C00U Ag02 119(2) . . ?
C01K C00U Cu07 154(3) . . ?
C01K C00U Cu08 119(3) . . ?
C01K C00U Cu1 99(2) . . ?
C01K C00U Ag 88(2) . . ?
C01K C00U Ag1 99(2) . . ?
Ag C00U Ag02 141.3(13) . . ?
Ag1 C00U Ag02 141.8(12) . . ?
C00M C00W H00W 119.8 . . ?
C017 C00W C00M 120(2) . . ?
C017 C00W H00W 119.8 . . ?
Cu07 C00X Ag01 73.8(8) 2_665 . ?
Cu07 C00X Cu1 71.2(6) 2_665 2_665 ?
Cu07 C00X Ag 100.8(8) 2_665 . ?
Cu07 C00X Ag1 71.2(6) 2_665 2_665 ?
Cu08 C00X Ag01 71.6(8) . . ?
Cu08 C00X Cu07 90.2(10) . 2_665 ?
Cu08 C00X Cu1 99.8(9) . 2_665 ?
Cu08 C00X Ag 70.4(8) . . ?
Cu08 C00X Ag1 99.8(9) . 2_665 ?
Cu1 C00X Ag01 144.0(11) 2_665 . ?
C011 C00X Ag01 120(2) . . ?
C011 C00X Cu07 115(2) . 2_665 ?
C011 C00X Cu08 154(2) . . ?
C011 C00X Cu1 83.7(18) . 2_665 ?
C011 C00X Ag 97(2) . . ?
C011 C00X Ag1 83.7(18) . 2_665 ?
Ag C00X Ag01 141.6(12) . . ?
Ag1 C00X Ag01 144.0(11) 2_665 . ?
C00M C00Y H00Y 121.2 . . ?
C00P C00Y C00M 118(2) . . ?
C00P C00Y H00Y 121.2 . . ?
C013 C00Z H00Z 122.1 . . ?
C01Z C00Z H00Z 122.1 . . ?
C01Z C00Z C013 116(3) . . ?
C00X C011 Ag1 70.1(16) . 2_665 ?
C00X C011 C2 165(3) . . ?
C00X C011 C14 171(4) . . ?
C14 C011 Ag1 110(3) . 2_665 ?
C00J C012 H012 120.4 . . ?
C00K C012 C00J 119(3) . . ?
C00K C012 H012 120.4 . . ?
C00L C013 C00Z 124(2) . . ?
C00L C013 H013 118.1 . . ?
C00Z C013 H013 118.1 . . ?
C00L C014 H014 122.1 . . ?
C01A C014 C00L 116(3) . . ?
C01A C014 H014 122.1 . . ?
C00P C015 P00C 122.5(15) . . ?
C00P C015 C017 119(2) . . ?
C017 C015 P00C 118.6(18) . . ?
C00W C017 C015 122(2) . . ?
C00W C017 H017 119.0 . . ?
C015 C017 H017 119.0 . . ?
C00O C018 H018 120.6 . . ?
C01P C018 C00O 119(3) . . ?
C01P C018 H018 120.6 . . ?
C014 C01A H01A 119.0 . . ?
C014 C01A C01Z 122(3) . . ?
C01Z C01A H01A 119.0 . . ?
Ag01 C01B Ag02 142.4(11) 3_565 . ?
Ag01 C01B Ag2 122.5(8) 3_565 . ?
Ag01 C01B Ag06 83.7(6) 3_565 . ?
Ag02 C01B Ag06 121.0(7) . . ?
Cu07 C01B Ag01 79.9(8) . 3_565 ?
Cu07 C01B Ag02 73.9(7) . . ?
Cu07 C01B Ag2 85.3(7) . . ?
Cu07 C01B Ag06 87.7(8) . . ?
C01L C01B Ag01 105.6(14) . 3_565 ?
C01L C01B Ag02 102.8(15) . . ?
C01L C01B Cu07 173.4(17) . . ?
C01L C01B Ag2 88.6(14) . . ?
C01L C01B Ag06 89.3(15) . . ?
Ag2 C01B Ag02 82.1(5) . . ?
C00T C01C H01C 119.2 . . ?
C00T C01C C01G 122(2) . . ?
C01G C01C H01C 119.2 . . ?
C00K C01G H01G 121.8 . . ?
C01C C01G C00K 116(3) . . ?
C01C C01G H01G 121.8 . . ?
Ag02 C01H Ag01 138.8(10) . . ?
Ag02 C01H Ag2 83.4(5) . . ?
Cu08 C01H Ag01 73.4(7) . . ?
Cu08 C01H Ag02 78.8(7) . . ?
Cu08 C01H Ag2 85.8(8) . . ?
Cu08 C01H Ag06 84.3(8) . 2_665 ?
C01N C01H Ag01 99.9(14) . . ?
C01N C01H Ag02 108.8(14) . . ?
C01N C01H Cu08 172.4(16) . . ?
C01N C01H Ag2 95.1(15) . . ?
C01N C01H Ag06 91.6(14) . 2_665 ?
Ag2 C01H Ag01 123.3(8) . . ?
Ag06 C01H Ag01 84.9(5) 2_665 . ?
Ag06 C01H Ag02 122.1(7) 2_665 . ?
C00U C01K Ag 66(2) . . ?
C00U C01K Ag1 57.5(17) . . ?
C00U C01K C02H 178(3) . . ?
C02H C01K Ag 117(2) . . ?
C02H C01K Ag1 124.8(19) . . ?
C01B C01L C016 179(2) . . ?
C00O C01M H01M 119.4 . . ?
C00S C01M C00O 121(2) . . ?
C00S C01M H01M 119.4 . . ?
C01H C01N C01T 176.5(19) . . ?
C018 C01P H01P 117.8 . . ?
C023 C01P C018 124(3) . . ?
C023 C01P H01P 117.8 . . ?
C01O C01R H01R 120.0 . . ?
C01O C01R C025 120.0 . . ?
C025 C01R H01R 120.0 . . ?
C01R C01O H01O 120.0 . . ?
C00R C01O C01R 120.0 . . ?
C00R C01O H01O 120.0 . . ?
C01O C00R H00R 120.0 . . ?
C01O C00R C010 120.0 . . ?
C010 C00R H00R 120.0 . . ?
C00R C010 P00C 121.4(9) . . ?
C00R C010 C01I 120.0 . . ?
C01I C010 P00C 118.6(9) . . ?
C010 C01I H01I 120.0 . . ?
C025 C01I C010 120.0 . . ?
C025 C01I H01I 120.0 . . ?
C01R C025 H025 120.0 . . ?
C01I C025 C01R 120.0 . . ?
C01I C025 H025 120.0 . . ?
C01E C01S H01S 120.0 . . ?
C01E C01S C01Q 120.0 . . ?
C01Q C01S H01S 120.0 . . ?
C01S C01E H01E 120.0 . . ?
C019 C01E C01S 120.0 . . ?
C019 C01E H01E 120.0 . . ?
C01E C019 H019 120.0 . . ?
C01E C019 C00V 120.0 . . ?
C00V C019 H019 120.0 . . ?
C019 C00V P00D 124.2(12) . . ?
C01F C00V P00D 115.8(12) . . ?
C01F C00V C019 120.0 . . ?
C00V C01F H01F 120.0 . . ?
C01Q C01F C00V 120.0 . . ?
C01Q C01F H01F 120.0 . . ?
C01S C01Q H01Q 120.0 . . ?
C01F C01Q C01S 120.0 . . ?
C01F C01Q H01Q 120.0 . . ?
C00Z C01Z C01A 121(3) . . ?
C00Z C01Z H01Z 119.3 . . ?
C01A C01Z H01Z 119.3 . . ?
C00S C023 H023 121.4 . . ?
C01P C023 C00S 117(3) . . ?
C01P C023 H023 121.4 . . ?
C027 C029 C16A 105.3(18) . . ?
C027 C029 C21A 104(2) . . ?
C21B C029 C027 113(2) . . ?
C21B C029 C16A 107(2) . . ?
C25B C029 C027 110(2) . . ?
C25B C029 C21B 114(2) . . ?
C25B C029 C16A 107(2) . . ?
C25A C029 C027 112(2) . . ?
C25A C029 C21A 108(2) . . ?
C16 C029 C027 110(2) . . ?
C16 C029 C21A 109(2) . . ?
C16 C029 C25A 113(2) . . ?
Cu08 Ag Ag 112.17(18) . 2_665 ?
Cu08 Ag Ag 116.20(16) . 3_565 ?
Cu08 Ag Cu04 62.42(14) . . ?
C00U Ag Cu08 51.5(7) . . ?
C00U Ag C00X 90.7(9) . . ?
C00U Ag C01K 26.3(8) . . ?
C00U Ag Ag 99.2(7) . 3_565 ?
C00U Ag Ag 147.4(7) . 2_665 ?
C00U Ag Cu04 87.4(7) . . ?
C00X Ag Cu08 46.8(6) . . ?
C00X Ag C01K 92.1(9) . . ?
C00X Ag Ag 143.0(6) . 3_565 ?
C00X Ag Ag 93.5(6) . 2_665 ?
C00X Ag Cu04 84.2(6) . . ?
C01K Ag Cu08 67.8(7) . . ?
C01K Ag Ag 171.8(8) . 2_665 ?
C01K Ag Ag 112.3(8) . 3_565 ?
C01K Ag Cu04 113.7(8) . . ?
Ag Ag Ag 59.999(3) 3_565 2_665 ?
Ag Ag Cu04 60.97(9) 3_565 . ?
Ag Ag Cu04 60.97(9) 2_665 . ?
C2AA Ag Cu08 159.2(10) . . ?
C2AA Ag C00U 136.8(7) . . ?
C2AA Ag C00X 132.4(7) . . ?
C2AA Ag C01K 128.8(10) . . ?
C2AA Ag Ag 49.4(8) . 2_665 ?
C2AA Ag Ag 49.4(8) . 3_565 ?
C2AA Ag Cu04 97.1(10) . . ?
Cu07 Ag1 Ag04 62.56(10) . . ?
Cu07 Ag1 C01K 70.0(7) . . ?
Cu07 Ag1 Ag1 114.37(10) . 3_565 ?
Cu07 Ag1 Ag1 115.34(10) . 2_665 ?
C00U Ag1 Ag04 86.3(7) . . ?
C00U Ag1 Cu07 47.8(7) . . ?
C00U Ag1 C00X 89.8(10) . 3_565 ?
C00U Ag1 C011 90.8(10) . 3_565 ?
C00U Ag1 C01K 24.0(8) . . ?
C00U Ag1 Ag1 146.9(7) . 3_565 ?
C00U Ag1 Ag1 99.3(8) . 2_665 ?
C00X Ag1 Ag04 83.1(6) 3_565 . ?
C00X Ag1 Cu07 48.7(6) 3_565 . ?
C00X Ag1 C011 26.3(7) 3_565 3_565 ?
C00X Ag1 C01K 103.9(10) 3_565 . ?
C00X Ag1 Ag1 142.4(6) 3_565 2_665 ?
C00X Ag1 Ag1 93.4(6) 3_565 3_565 ?
C011 Ag1 Ag04 109.4(6) 3_565 . ?
C011 Ag1 Cu07 64.6(6) 3_565 . ?
C011 Ag1 C01K 95.0(10) 3_565 . ?
C011 Ag1 Ag1 165.6(6) 3_565 2_665 ?
C011 Ag1 Ag1 106.2(6) 3_565 3_565 ?
C01K Ag1 Ag04 107.0(7) . . ?
C01K Ag1 Ag1 98.4(7) . 2_665 ?
C01K Ag1 Ag1 158.2(8) . 3_565 ?
Ag1 Ag1 Ag04 61.43(5) 3_565 . ?
Ag1 Ag1 Ag04 61.43(5) 2_665 . ?
Ag1 Ag1 Ag1 60.000(1) 2_665 3_565 ?
C2AA Ag1 Ag04 97.1(10) . . ?
C2AA Ag1 Cu07 159.6(11) . . ?
C2AA Ag1 C00U 137.5(7) . . ?
C2AA Ag1 C00X 132.7(6) . 3_565 ?
C2AA Ag1 C011 126.8(8) . 3_565 ?
C2AA Ag1 C01K 120.7(8) . . ?
C2AA Ag1 Ag1 48.9(8) . 3_565 ?
C2AA Ag1 Ag1 48.9(8) . 2_665 ?
Cu07 Ag2 Ag02 50.52(8) . . ?
Cu07 Ag2 Cu08 57.45(10) . . ?
Cu08 Ag2 Ag02 53.63(8) . . ?
C00G Ag2 Ag02 162.6(8) . . ?
C00G Ag2 Cu07 142.7(5) . . ?
C00G Ag2 Cu08 138.7(5) . . ?
C00G Ag2 C01B 129.4(6) . . ?
C00G Ag2 C01H 128.5(5) . . ?
C00G Ag2 Ag2 50.8(6) . 2_665 ?
C00G Ag2 Ag2 50.8(6) . 3_565 ?
C00G Ag2 Cu04 97.6(8) . . ?
C01B Ag2 Ag02 49.0(5) . . ?
C01B Ag2 Cu07 39.5(6) . . ?
C01B Ag2 Cu08 88.9(6) . . ?
C01B Ag2 Ag2 153.1(5) . 2_665 ?
C01B Ag2 Ag2 98.3(5) . 3_565 ?
C01B Ag2 Cu04 96.4(6) . . ?
C01H Ag2 Ag02 48.2(4) . . ?
C01H Ag2 Cu07 86.3(5) . . ?
C01H Ag2 Cu08 41.4(6) . . ?
C01H Ag2 C01B 97.2(6) . . ?
C01H Ag2 Ag2 153.6(5) . 3_565 ?
C01H Ag2 Ag2 98.2(4) . 2_665 ?
C01H Ag2 Cu04 97.3(6) . . ?
Ag2 Ag2 Ag02 141.81(13) 3_565 . ?
Ag2 Ag2 Ag02 140.71(13) 2_665 . ?
Ag2 Ag2 Cu07 120.02(8) 2_665 . ?
Ag2 Ag2 Cu07 92.22(11) 3_565 . ?
Ag2 Ag2 Cu08 88.21(11) 2_665 . ?
Ag2 Ag2 Cu08 117.82(8) 3_565 . ?
Ag2 Ag2 Ag2 60.0 2_665 3_565 ?
Cu04 Ag2 Ag02 99.79(11) . . ?
Cu04 Ag2 Cu07 60.33(9) . . ?
Cu04 Ag2 Cu08 58.05(9) . . ?
Cu04 Ag2 Ag2 59.77(6) . 3_565 ?
Cu04 Ag2 Ag2 59.77(6) . 2_665 ?
Ag04 Ag06 Ag01 98.73(9) . 3_565 ?
Ag04 Ag06 Cu07 59.55(8) . . ?
Ag04 Ag06 Cu08 58.77(8) . 3_565 ?
Ag04 Ag06 Ag06 59.97(5) . 3_565 ?
Ag04 Ag06 Ag06 59.97(5) . 2_665 ?
Cu07 Ag06 Ag01 52.75(7) . 3_565 ?
Cu08 Ag06 Ag01 50.49(7) 3_565 3_565 ?
Cu08 Ag06 Cu07 58.25(9) 3_565 . ?
C00G Ag06 Ag01 163.1(8) . 3_565 ?
C00G Ag06 Ag04 98.2(8) . . ?
C00G Ag06 Cu07 138.6(5) . . ?
C00G Ag06 Cu08 142.6(5) . 3_565 ?
C00G Ag06 C01B 129.2(6) . . ?
C00G Ag06 C01H 129.7(6) . 3_565 ?
C00G Ag06 Ag06 51.1(6) . 2_665 ?
C00G Ag06 Ag06 51.1(6) . 3_565 ?
C01B Ag06 Ag01 47.8(4) . 3_565 ?
C01B Ag06 Ag04 96.4(6) . . ?
C01B Ag06 Cu07 38.4(6) . . ?
C01B Ag06 Cu08 85.2(6) . 3_565 ?
C01B Ag06 Ag06 98.3(4) . 2_665 ?
C01B Ag06 Ag06 153.2(5) . 3_565 ?
C01H Ag06 Ag01 47.9(4) 3_565 3_565 ?
C01H Ag06 Ag04 97.9(6) 3_565 . ?
C01H Ag06 Cu07 90.0(6) 3_565 . ?
C01H Ag06 Cu08 42.1(6) 3_565 3_565 ?
C01H Ag06 C01B 95.6(6) 3_565 . ?
C01H Ag06 Ag06 99.9(4) 3_565 3_565 ?
C01H Ag06 Ag06 155.0(5) 3_565 2_665 ?
Ag06 Ag06 Ag01 140.29(10) 2_665 3_565 ?
Ag06 Ag06 Ag01 141.25(9) 3_565 3_565 ?
Ag06 Ag06 Cu07 88.19(9) 2_665 . ?
Ag06 Ag06 Cu07 119.49(7) 3_565 . ?
Ag06 Ag06 Cu08 91.78(9) 3_565 3_565 ?
Ag06 Ag06 Cu08 118.65(7) 2_665 3_565 ?
Ag06 Ag06 Ag06 59.999(1) 3_565 2_665 ?
Cu07 Cu04 Cu07 119.846(14) . 2_665 ?
Cu07 Cu04 Cu07 119.847(14) 3_565 . ?
Cu07 Cu04 Cu07 119.847(14) 3_565 2_665 ?
Cu08 Cu04 Cu07 60.48(7) 3_565 . ?
Cu08 Cu04 Cu07 174.49(18) 3_565 2_665 ?
Cu08 Cu04 Cu07 60.48(7) 2_665 3_565 ?
Cu08 Cu04 Cu07 60.48(7) . 2_665 ?
Cu08 Cu04 Cu07 174.49(18) . 3_565 ?
Cu08 Cu04 Cu07 59.38(7) 3_565 3_565 ?
Cu08 Cu04 Cu07 174.49(18) 2_665 . ?
Cu08 Cu04 Cu07 59.38(7) . . ?
Cu08 Cu04 Cu07 59.38(7) 2_665 2_665 ?
Cu08 Cu04 Cu08 119.68(2) 2_665 . ?
Cu08 Cu04 Cu08 119.68(2) 3_565 2_665 ?
Cu08 Cu04 Cu08 119.69(2) 3_565 . ?
Cu08 Cu04 Ag 105.10(16) 3_565 2_665 ?
Cu08 Cu04 Ag 105.10(16) 2_665 . ?
Cu08 Cu04 Ag 101.81(16) 2_665 3_565 ?
Cu08 Cu04 Ag 52.76(13) 2_665 2_665 ?
Cu08 Cu04 Ag 52.76(13) . . ?
Cu08 Cu04 Ag 101.81(16) . 2_665 ?
Cu08 Cu04 Ag 105.10(16) . 3_565 ?
Cu08 Cu04 Ag 101.81(16) 3_565 . ?
Cu08 Cu04 Ag 52.76(13) 3_565 3_565 ?
Cu08 Cu04 Ag2 123.84(14) 2_665 . ?
Cu08 Cu04 Ag2 63.38(10) 2_665 2_665 ?
Cu08 Cu04 Ag2 63.38(10) . . ?
Cu08 Cu04 Ag2 91.65(11) 2_665 3_565 ?
Cu08 Cu04 Ag2 91.64(11) . 2_665 ?
Cu08 Cu04 Ag2 123.84(14) . 3_565 ?
Cu08 Cu04 Ag2 123.85(14) 3_565 2_665 ?
Cu08 Cu04 Ag2 63.38(10) 3_565 3_565 ?
Cu08 Cu04 Ag2 91.65(11) 3_565 . ?
Ag Cu04 Cu07 69.85(14) 3_565 3_565 ?
Ag Cu04 Cu07 121.74(17) 2_665 . ?
Ag Cu04 Cu07 121.74(17) 3_565 2_665 ?
Ag Cu04 Cu07 73.78(14) . 2_665 ?
Ag Cu04 Cu07 69.85(14) . . ?
Ag Cu04 Cu07 73.78(14) 3_565 . ?
Ag Cu04 Cu07 73.78(14) 2_665 3_565 ?
Ag Cu04 Cu07 121.74(17) . 3_565 ?
Ag Cu04 Cu07 69.85(14) 2_665 2_665 ?
Ag Cu04 Ag 58.06(19) 3_565 2_665 ?
Ag Cu04 Ag 58.06(19) 3_565 . ?
Ag Cu04 Ag 58.06(19) 2_665 . ?
Ag2 Cu04 Cu07 61.18(9) . . ?
Ag2 Cu04 Cu07 93.14(11) . 2_665 ?
Ag2 Cu04 Cu07 93.14(11) 2_665 3_565 ?
Ag2 Cu04 Cu07 93.14(11) 3_565 . ?
Ag2 Cu04 Cu07 61.18(9) 3_565 3_565 ?
Ag2 Cu04 Cu07 121.56(13) . 3_565 ?
Ag2 Cu04 Cu07 121.56(13) 2_665 . ?
Ag2 Cu04 Cu07 121.56(13) 3_565 2_665 ?
Ag2 Cu04 Cu07 61.18(9) 2_665 2_665 ?
Ag2 Cu04 Ag 162.05(13) . 2_665 ?
Ag2 Cu04 Ag 112.79(12) 3_565 3_565 ?
Ag2 Cu04 Ag 162.05(13) 3_565 . ?
Ag2 Cu04 Ag 162.05(13) 2_665 3_565 ?
Ag2 Cu04 Ag 133.08(13) 3_565 2_665 ?
Ag2 Cu04 Ag 112.79(13) 2_665 2_665 ?
Ag2 Cu04 Ag 133.08(13) 2_665 . ?
Ag2 Cu04 Ag 133.08(13) . 3_565 ?
Ag2 Cu04 Ag 112.79(12) . . ?
Ag2 Cu04 Ag2 60.46(12) 3_565 . ?
Ag2 Cu04 Ag2 60.46(12) 3_565 2_665 ?
Ag2 Cu04 Ag2 60.46(12) 2_665 . ?
C01Y C22 C90 120.0 . . ?
C01Y C22 C56 116.8(19) . . ?
C90 C22 C56 121.1(19) . . ?
C22 C01Y H01Y 120.0 . . ?
C02D C01Y C22 120.0 . . ?
C02D C01Y H01Y 120.0 . . ?
C01Y C02D H02D 120.0 . . ?
C01Y C02D C02H 120.0 . . ?
C02H C02D H02D 120.0 . . ?
C02D C02H C01K 121(2) . . ?
C9 C02H C01K 119(2) . . ?
C9 C02H C02D 120.0 . . ?
C02H C9 H9 120.0 . . ?
C02H C9 C90 120.0 . . ?
C90 C9 H9 120.0 . . ?
C22 C90 H90 120.0 . . ?
C9 C90 C22 120.0 . . ?
C9 C90 H90 120.0 . . ?
C2 C20B H20B 120.0 . . ?
C2 C20B C80B 120.00(10) . . ?
C80B C20B H20B 120.0 . . ?
C20B C2 C011 117(3) . . ?
C20B C2 C0 120.0 . . ?
C0 C2 C011 123(3) . . ?
C2 C0 H0 120.0 . . ?
C1 C0 C2 120.00(5) . . ?
C1 C0 H0 120.0 . . ?
C0 C1 H1 120.0 . . ?
C0 C1 C84B 120.00(10) . . ?
C84B C1 H1 120.0 . . ?
C1 C84B C49B 127(3) . . ?
C80B C84B C1 120.0 . . ?
C80B C84B C49B 113(3) . . ?
C20B C80B H80B 120.0 . . ?
C84B C80B C20B 120.0 . . ?
C84B C80B H80B 120.0 . . ?
C029 C21B H21A 109.5 . . ?
C029 C21B H21B 109.5 . . ?
C029 C21B H21C 109.5 . . ?
H21A C21B H21B 109.5 . . ?
H21A C21B H21C 109.5 . . ?
H21B C21B H21C 109.5 . . ?
C029 C25B H25A 109.5 . . ?
C029 C25B H25B 109.5 . . ?
C029 C25B H25C 109.5 . . ?
H25A C25B H25B 109.5 . . ?
H25A C25B H25C 109.5 . . ?
H25B C25B H25C 109.5 . . ?
C029 C16A H16A 109.5 . . ?
C029 C16A H16B 109.5 . . ?
C029 C16A H16C 109.5 . . ?
H16A C16A H16B 109.5 . . ?
H16A C16A H16C 109.5 . . ?
H16B C16A H16C 109.5 . . ?
C02C C8 C7B 105.7(19) . . ?
C02C C8 C61A 106(2) . . ?
C6B C8 C02C 112(2) . . ?
C6B C8 C7B 108(2) . . ?
C6B C8 C61B 111(2) . . ?
C61B C8 C02C 113(2) . . ?
C61B C8 C7B 108(2) . . ?
C6A C8 C02C 111(2) . . ?
C6A C8 C61A 108(2) . . ?
C7A C8 C02C 111(2) . . ?
C7A C8 C6A 112(2) . . ?
C7A C8 C61A 109(2) . . ?
C8 C6B H6BA 109.5 . . ?
C8 C6B H6BB 109.5 . . ?
C8 C6B H6BC 109.5 . . ?
H6BA C6B H6BB 109.5 . . ?
H6BA C6B H6BC 109.5 . . ?
H6BB C6B H6BC 109.5 . . ?
C8 C7B H7BA 109.5 . . ?
C8 C7B H7BB 109.5 . . ?
C8 C7B H7BC 109.5 . . ?
H7BA C7B H7BB 109.5 . . ?
H7BA C7B H7BC 109.5 . . ?
H7BB C7B H7BC 109.5 . . ?
C8 C61B H61A 109.5 . . ?
C8 C61B H61B 109.5 . . ?
C8 C61B H61C 109.5 . . ?
H61A C61B H61B 109.5 . . ?
H61A C61B H61C 109.5 . . ?
H61B C61B H61C 109.5 . . ?
C138 C00I C138 104.1(19) 3_565 2_665 ?
C138 C00I C138 104.1(19) 3_565 . ?
C138 C00I C138 104.1(19) 2_665 . ?
C10 C00I C138 114.5(17) . 3_565 ?
C10 C00I C138 114.5(17) . 2_665 ?
C10 C00I C138 114.5(17) . . ?
C23 C00I C10 117(2) . . ?
C23 C00I C10 117(2) 2_665 . ?
C23 C00I C23 101(2) . 2_665 ?
C00I C138 H138 125.2 . . ?
C55 C138 C00I 110(2) . . ?
C55 C138 H138 125.2 . . ?
C138 C55 H55 117.7 . . ?
C138 C55 C5 125(2) . . ?
C5 C55 H55 117.7 . . ?
C55 C5 C55 97.3(18) 3_565 2_665 ?
C55 C5 C55 97.3(18) 2_665 . ?
C55 C5 C55 97.3(18) 3_565 . ?
C55 C5 C17 119.9(14) . . ?
C55 C5 C17 119.9(14) 2_665 . ?
C55 C5 C17 119.9(14) 3_565 . ?
C29 C5 C17 122.9(15) . . ?
C29 C5 C17 122.9(15) 2_665 . ?
C29 C5 C17 122.9(15) 3_565 . ?
C29 C5 C29 93(2) . 3_565 ?
C29 C5 C29 93(2) . 2_665 ?
C29 C5 C29 93(2) 3_565 2_665 ?
C00G C10 C00I 180.000(15) . . ?
C67B C49B C84B 108(2) . . ?
C67B C49B C3B 110(2) . . ?
C3B C49B C84B 108(2) . . ?
C4B C49B C84B 109(2) . . ?
C4B C49B C67B 112(2) . . ?
C4B C49B C3B 110(2) . . ?
H12A C120 H12B 109.5 . . ?
H12A C120 H12C 109.5 . . ?
H12B C120 H12C 109.5 . . ?
C17 C120 H12A 109.5 . . ?
C17 C120 H12B 109.5 . . ?
C17 C120 H12C 109.5 . . ?
C115 C145 C12 111(2) . . ?
C115 C145 C13 113(2) . . ?
C115 C145 C52 110(2) . . ?
C12 C145 C52 106(2) . . ?
C13 C145 C12 109(2) . . ?
C13 C145 C52 107(2) . . ?
C5 C17 C120 113.4(18) . 3_565 ?
C5 C17 C120 113.4(18) . . ?
C5 C17 C120 113.4(18) . 2_665 ?
C120 C17 C120 105(2) . 2_665 ?
C120 C17 C120 105(2) . 3_565 ?
C120 C17 C120 105(2) 3_565 2_665 ?
C49B C67B H67A 109.5 . . ?
C49B C67B H67B 109.5 . . ?
C49B C67B H67C 109.5 . . ?
H67A C67B H67B 109.5 . . ?
H67A C67B H67C 109.5 . . ?
H67B C67B H67C 109.5 . . ?
Cu1 C2AA Cu1 82.3(16) 2_665 . ?
Cu1 C2AA Cu1 82.3(16) 3_565 . ?
Cu1 C2AA Cu1 82.3(16) 3_565 2_665 ?
Ag C2AA Ag 81.3(15) 2_665 . ?
Ag C2AA Ag 81.3(15) 3_565 2_665 ?
Ag C2AA Ag 81.3(15) 3_565 . ?
Ag1 C2AA Ag1 82.3(16) 3_565 . ?
Ag1 C2AA Ag1 82.3(16) 3_565 2_665 ?
Ag1 C2AA Ag1 82.3(16) 2_665 . ?
C37 C2AA Ag1 114(4) 3_565 . ?
C37 C2AA Ag1 161(4) . . ?
C37 C2AA Ag1 108(3) . 3_565 ?
C37 C2AA Ag1 114(4) . 2_665 ?
C37 C2AA Ag1 108(3) 3_565 2_665 ?
C37 C2AA Ag1 161(4) 3_565 3_565 ?
C37 C2AA C37 53(6) . 3_565 ?
C202 C226 C104 120.0 . . ?
C226 C202 H202 120.0 . . ?
C211 C202 C226 120.00(8) . . ?
C211 C202 H202 120.0 . . ?
C202 C211 H211 120.0 . . ?
C202 C211 C115 120.0 . . ?
C115 C211 H211 120.0 . . ?
C211 C115 C145 120.4(16) . . ?
C88 C115 C145 119.5(16) . . ?
C88 C115 C211 120.0 . . ?
C115 C88 H88 120.0 . . ?
C115 C88 C104 120.0 . . ?
C104 C88 H88 120.0 . . ?
C226 C104 H104 120.0 . . ?
C88 C104 C226 120.00(5) . . ?
C88 C104 H104 120.0 . . ?
C49B C3B H3BA 109.5 . . ?
C49B C3B H3BB 109.5 . . ?
C49B C3B H3BC 109.5 . . ?
H3BA C3B H3BB 109.5 . . ?
H3BA C3B H3BC 109.5 . . ?
H3BB C3B H3BC 109.5 . . ?
C145 C12 H12D 109.5 . . ?
C145 C12 H12E 109.5 . . ?
C145 C12 H12F 109.5 . . ?
H12D C12 H12E 109.5 . . ?
H12D C12 H12F 109.5 . . ?
H12E C12 H12F 109.5 . . ?
C145 C13 H13A 109.5 . . ?
C145 C13 H13B 109.5 . . ?
C145 C13 H13C 109.5 . . ?
H13A C13 H13B 109.5 . . ?
H13A C13 H13C 109.5 . . ?
H13B C13 H13C 109.5 . . ?
C49B C4B H4BA 109.5 . . ?
C49B C4B H4BB 109.5 . . ?
C49B C4B H4BC 109.5 . . ?
H4BA C4B H4BB 109.5 . . ?
H4BA C4B H4BC 109.5 . . ?
H4BB C4B H4BC 109.5 . . ?
C145 C52 H52A 109.5 . . ?
C145 C52 H52B 109.5 . . ?
C145 C52 H52C 109.5 . . ?
H52A C52 H52B 109.5 . . ?
H52A C52 H52C 109.5 . . ?
H52B C52 H52C 109.5 . . ?
C011 C14 C3 122(3) . . ?
C011 C14 C20A 118(3) . . ?
C3 C14 C20A 120.0 . . ?
C14 C3 H3 120.0 . . ?
C4 C3 C14 120.0 . . ?
C4 C3 H3 120.0 . . ?
C3 C4 H4 120.0 . . ?
C3 C4 C84A 120.00(7) . . ?
C84A C4 H4 120.0 . . ?
C4 C84A C49A 120(2) . . ?
C80A C84A C4 120.0 . . ?
C80A C84A C49A 120(2) . . ?
C84A C80A H80A 120.0 . . ?
C84A C80A C20A 120.0 . . ?
C20A C80A H80A 120.0 . . ?
C14 C20A C80A 120.00(9) . . ?
C14 C20A H20A 120.0 . . ?
C80A C20A H20A 120.0 . . ?
C4A C49A C84A 108(2) . . ?
C4A C49A C3A 110(2) . . ?
C67A C49A C84A 110(2) . . ?
C67A C49A C4A 111(2) . . ?
C67A C49A C3A 110(2) . . ?
C3A C49A C84A 108(2) . . ?
C49A C4A H4AA 109.5 . . ?
C49A C4A H4AB 109.5 . . ?
C49A C4A H4AC 109.5 . . ?
H4AA C4A H4AB 109.5 . . ?
H4AA C4A H4AC 109.5 . . ?
H4AB C4A H4AC 109.5 . . ?
C49A C67A H67D 109.5 . . ?
C49A C67A H67E 109.5 . . ?
C49A C67A H67F 109.5 . . ?
H67D C67A H67E 109.5 . . ?
H67D C67A H67F 109.5 . . ?
H67E C67A H67F 109.5 . . ?
C49A C3A H3AA 109.5 . . ?
C49A C3A H3AB 109.5 . . ?
C49A C3A H3AC 109.5 . . ?
H3AA C3A H3AB 109.5 . . ?
H3AA C3A H3AC 109.5 . . ?
H3AB C3A H3AC 109.5 . . ?
H20C C20 H20D 109.5 . . ?
H20C C20 H20E 109.5 . . ?
H20D C20 H20E 109.5 . . ?
C56 C20 H20C 109.5 . . ?
C56 C20 H20D 109.5 . . ?
C56 C20 H20E 109.5 . . ?
H15A C15 H15B 109.5 . . ?
H15A C15 H15C 109.5 . . ?
H15B C15 H15C 109.5 . . ?
C56 C15 H15A 109.5 . . ?
C56 C15 H15B 109.5 . . ?
C56 C15 H15C 109.5 . . ?
H44A C44 H44B 109.5 . . ?
H44A C44 H44C 109.5 . . ?
H44B C44 H44C 109.5 . . ?
C56 C44 H44A 109.5 . . ?
C56 C44 H44B 109.5 . . ?
C56 C44 H44C 109.5 . . ?
C20 C56 C22 110(2) . . ?
C20 C56 C44 112(2) . . ?
C15 C56 C22 108(2) . . ?
C15 C56 C20 108(2) . . ?
C15 C56 C44 110(2) . . ?
C44 C56 C22 108(2) . . ?
C029 C21A H21D 109.5 . . ?
C029 C21A H21E 109.5 . . ?
C029 C21A H21F 109.5 . . ?
H21D C21A H21E 109.5 . . ?
H21D C21A H21F 109.5 . . ?
H21E C21A H21F 109.5 . . ?
C029 C25A H25D 109.5 . . ?
C029 C25A H25E 109.5 . . ?
C029 C25A H25F 109.5 . . ?
H25D C25A H25E 109.5 . . ?
H25D C25A H25F 109.5 . . ?
H25E C25A H25F 109.5 . . ?
C029 C16 H16D 109.5 . . ?
C029 C16 H16E 109.5 . . ?
C029 C16 H16F 109.5 . . ?
H16D C16 H16E 109.5 . . ?
H16D C16 H16F 109.5 . . ?
H16E C16 H16F 109.5 . . ?
C8 C6A H6AA 109.5 . . ?
C8 C6A H6AB 109.5 . . ?
C8 C6A H6AC 109.5 . . ?
H6AA C6A H6AB 109.5 . . ?
H6AA C6A H6AC 109.5 . . ?
H6AB C6A H6AC 109.5 . . ?
C8 C61A H61D 109.5 . . ?
C8 C61A H61E 109.5 . . ?
C8 C61A H61F 109.5 . . ?
H61D C61A H61E 109.5 . . ?
H61D C61A H61F 109.5 . . ?
H61E C61A H61F 109.5 . . ?
C8 C7A H7AA 109.5 . . ?
C8 C7A H7AB 109.5 . . ?
C8 C7A H7AC 109.5 . . ?
H7AA C7A H7AB 109.5 . . ?
H7AA C7A H7AC 109.5 . . ?
H7AB C7A H7AC 109.5 . . ?
C00I C23 H23 123.1 . . ?
C00I C23 C29 114(3) . . ?
C29 C23 H23 123.1 . . ?
C5 C29 H29 117.8 . . ?
C23 C29 C5 124(2) . . ?
C23 C29 H29 117.8 . . ?

loop_
_geom_bond_atom_site_label_1
_geom_bond_atom_site_label_2
_geom_bond_distance
_geom_bond_site_symmetry_2
_geom_bond_publ_flag
Ag01 Cu07 2.811(3) 2_665 ?
Ag01 Cu08 2.675(3) . ?
Ag01 P00C 2.393(5) . ?
Ag01 C00X 2.51(2) . ?
Ag01 C01B 2.434(19) 2_665 ?
Ag01 C01H 2.433(17) . ?
Ag01 Ag06 3.266(3) 2_665 ?
Ag02 Cu07 2.649(3) . ?
Ag02 Cu08 2.822(3) . ?
Ag02 P00D 2.381(5) . ?
Ag02 C00U 2.67(2) . ?
Ag02 C01B 2.452(19) . ?
Ag02 C01H 2.414(17) . ?
Ag02 Ag2 3.216(3) . ?
Sb03 F00F 1.91(2) . ?
Sb03 F01U 1.95(3) . ?
Sb03 F8 1.93(2) . ?
Sb03 F5 1.97(2) . ?
Sb03 F7 1.90(3) . ?
Sb03 F1 1.90(3) . ?
Ag04 Cu07 2.946(3) . ?
Ag04 Cu07 2.946(3) 3_565 ?
Ag04 Cu07 2.946(3) 2_665 ?
Ag04 Cu08 2.874(3) 3_565 ?
Ag04 Cu08 2.874(3) . ?
Ag04 Cu08 2.874(3) 2_665 ?
Ag04 Ag1 2.963(4) 2_665 ?
Ag04 Ag1 2.963(4) . ?
Ag04 Ag1 2.963(4) 3_565 ?
Ag04 Ag06 2.878(4) 2_665 ?
Ag04 Ag06 2.878(4) 3_565 ?
Ag04 Ag06 2.879(4) . ?
Sb05 F024 1.91(3) . ?
Sb05 F2 1.96(2) . ?
Sb05 F3 1.964(17) . ?
Sb05 F3 1.964(17) 2 ?
Sb05 F3 1.964(17) 3 ?
Sb05 F6 1.93(3) 2 ?
Sb05 F6 1.93(3) 3 ?
Sb05 F6 1.93(3) . ?
Sb05 F47 1.97(3) 2 ?
Sb05 F59 1.92(3) . ?
Sb05 F59 1.92(3) 3 ?
Sb05 F59 1.92(3) 2 ?
Cu07 Ag01 2.811(3) 3_565 ?
Cu07 Cu08 2.932(4) 3_565 ?
Cu07 Cu08 2.884(4) . ?
Cu07 Cu1 2.693(4) . ?
Cu07 C00U 2.06(3) . ?
Cu07 C00X 2.14(3) 3_565 ?
Cu07 C01B 1.89(3) . ?
Cu07 Ag1 2.693(4) . ?
Cu07 Ag2 2.970(5) . ?
Cu07 Cu04 2.946(3) . ?
Cu08 Cu07 2.932(4) 2_665 ?
Cu08 C00U 2.13(3) . ?
Cu08 C00X 2.00(3) . ?
Cu08 C01H 2.01(3) . ?
Cu08 Ag 2.582(7) . ?
Cu08 Ag2 3.028(5) . ?
Cu08 Ag06 2.976(4) 2_665 ?
Cu08 Cu04 2.874(3) . ?
Cu1 Cu1 2.834(4) 3_565 ?
Cu1 Cu1 2.834(4) 2_665 ?
Cu1 C00U 2.30(2) . ?
Cu1 C00X 2.46(2) 3_565 ?
Cu1 C2AA 2.15(3) . ?
Sb0B F022 1.81(3) 2_655 ?
Sb0B F022 1.81(3) . ?
Sb0B F022 1.81(3) 3_665 ?
Sb0B F4 1.88(3) . ?
Sb0B F4 1.88(3) 2_655 ?
Sb0B F4 1.88(3) 3_665 ?
P00C C00T 1.81(2) . ?
P00C C015 1.80(2) . ?
P00C C010 1.843(15) . ?
P00D C00L 1.85(2) . ?
P00D C00O 1.77(2) . ?
P00D C00V 1.766(15) . ?
C00G Ag2 2.30(3) 3_565 ?
C00G Ag2 2.30(3) . ?
C00G Ag2 2.30(3) 2_665 ?
C00G Ag06 2.29(3) 2_665 ?
C00G Ag06 2.29(3) . ?
C00G Ag06 2.29(3) 3_565 ?
C00G C10 1.09(5) . ?
C00J H00J 0.9500 . ?
C00J C00T 1.39(3) . ?
C00J C012 1.32(3) . ?
C00K H00K 0.9500 . ?
C00K C012 1.31(4) . ?
C00K C01G 1.41(4) . ?
C00L C013 1.33(3) . ?
C00L C014 1.43(3) . ?
C00M H00M 0.9500 . ?
C00M C00W 1.41(4) . ?
C00M C00Y 1.45(4) . ?
C00N H00N 0.9500 . ?
C00N C021 1.3900 . ?
C00N C01T 1.3900 . ?
C021 H021 0.9500 . ?
C021 C02C 1.3900 . ?
C02C C02E 1.3900 . ?
C02C C8 1.55(3) . ?
C02E H02E 0.9500 . ?
C02E C01V 1.3900 . ?
C01V H01V 0.9500 . ?
C01V C01T 1.3900 . ?
C01T C01N 1.46(3) . ?
C00O C018 1.39(4) . ?
C00O C01M 1.39(3) . ?
C00P H00P 0.9500 . ?
C00P C00Y 1.38(3) . ?
C00P C015 1.39(3) . ?
C00Q H00Q 0.9500 . ?
C00Q C016 1.3900 . ?
C00Q C01J 1.3900 . ?
C016 C01X 1.3900 . ?
C016 C01L 1.52(3) . ?
C01X H01X 0.9500 . ?
C01X C028 1.3900 . ?
C028 H028 0.9500 . ?
C028 C027 1.3900 . ?
C027 C01J 1.3900 . ?
C027 C029 1.55(3) . ?
C01J H01J 0.9500 . ?
C00S H00S 0.9500 . ?
C00S C01M 1.37(3) . ?
C00S C023 1.37(4) . ?
C00T C01C 1.37(3) . ?
C00U C01K 1.11(3) . ?
C00U Ag 2.28(2) . ?
C00U Ag1 2.30(2) . ?
C00W H00W 0.9500 . ?
C00W C017 1.34(3) . ?
C00X Cu07 2.14(3) 2_665 ?
C00X Cu1 2.46(2) 2_665 ?
C00X C011 1.16(3) . ?
C00X Ag 2.44(2) . ?
C00X Ag1 2.46(2) 2_665 ?
C00Y H00Y 0.9500 . ?
C00Z H00Z 0.9500 . ?
C00Z C013 1.40(3) . ?
C00Z C01Z 1.32(4) . ?
C011 Ag1 2.61(2) 2_665 ?
C011 C2 1.62(4) . ?
C011 C14 1.38(4) . ?
C012 H012 0.9500 . ?
C013 H013 0.9500 . ?
C014 H014 0.9500 . ?
C014 C01A 1.34(3) . ?
C015 C017 1.40(3) . ?
C017 H017 0.9500 . ?
C018 H018 0.9500 . ?
C018 C01P 1.39(4) . ?
C01A H01A 0.9500 . ?
C01A C01Z 1.42(5) . ?
C01B Ag01 2.433(19) 3_565 ?
C01B C01L 1.23(3) . ?
C01B Ag2 2.447(18) . ?
C01B Ag06 2.46(2) . ?
C01C H01C 0.9500 . ?
C01C C01G 1.38(4) . ?
C01G H01G 0.9500 . ?
C01H C01N 1.19(3) . ?
C01H Ag2 2.420(18) . ?
C01H Ag06 2.408(18) 2_665 ?
C01K Ag 2.49(3) . ?
C01K Ag1 2.69(3) . ?
C01K C02H 1.44(3) . ?
C01M H01M 0.9500 . ?
C01P H01P 0.9500 . ?
C01P C023 1.31(4) . ?
C01R H01R 0.9500 . ?
C01R C01O 1.3900 . ?
C01R C025 1.3900 . ?
C01O H01O 0.9500 . ?
C01O C00R 1.3900 . ?
C00R H00R 0.9500 . ?
C00R C010 1.3900 . ?
C010 C01I 1.3900 . ?
C01I H01I 0.9500 . ?
C01I C025 1.3900 . ?
C025 H025 0.9500 . ?
C01S H01S 0.9500 . ?
C01S C01E 1.3900 . ?
C01S C01Q 1.3900 . ?
C01E H01E 0.9500 . ?
C01E C019 1.3900 . ?
C019 H019 0.9500 . ?
C019 C00V 1.3900 . ?
C00V C01F 1.3900 . ?
C01F H01F 0.9500 . ?
C01F C01Q 1.3900 . ?
C01Q H01Q 0.9500 . ?
C01Z H01Z 0.9500 . ?
C023 H023 0.9500 . ?
C029 C21B 1.51(2) . ?
C029 C25B 1.51(2) . ?
C029 C16A 1.59(2) . ?
C029 C21A 1.59(3) . ?
C029 C25A 1.51(3) . ?
C029 C16 1.51(3) . ?
Ag Ag 2.848(9) 2_665 ?
Ag Ag 2.848(9) 3_565 ?
Ag Cu04 2.935(6) . ?
Ag C2AA 2.19(3) . ?
Ag1 C00X 2.46(2) 3_565 ?
Ag1 C011 2.61(3) 3_565 ?
Ag1 Ag1 2.834(4) 3_565 ?
Ag1 Ag1 2.834(4) 2_665 ?
Ag1 C2AA 2.15(3) . ?
Ag2 Ag2 2.911(5) 3_565 ?
Ag2 Ag2 2.911(5) 2_665 ?
Ag2 Cu04 2.890(4) . ?
Ag06 Ag01 3.266(3) 3_565 ?
Ag06 Cu08 2.977(4) 3_565 ?
Ag06 C01H 2.408(18) 3_565 ?
Ag06 Ag06 2.881(4) 2_665 ?
Ag06 Ag06 2.881(4) 3_565 ?
Cu04 Cu07 2.946(3) 3_565 ?
Cu04 Cu07 2.946(3) 2_665 ?
Cu04 Cu08 2.874(3) 3_565 ?
Cu04 Cu08 2.874(3) 2_665 ?
Cu04 Ag 2.935(6) 2_665 ?
Cu04 Ag 2.935(6) 3_565 ?
Cu04 Ag2 2.890(4) 3_565 ?
Cu04 Ag2 2.890(4) 2_665 ?
C22 C01Y 1.3900 . ?
C22 C90 1.3900 . ?
C22 C56 1.56(2) . ?
C01Y H01Y 0.9500 . ?
C01Y C02D 1.3900 . ?
C02D H02D 0.9500 . ?
C02D C02H 1.3900 . ?
C02H C9 1.3900 . ?
C9 H9 0.9500 . ?
C9 C90 1.3900 . ?
C90 H90 0.9500 . ?
C20B H20B 0.9500 . ?
C20B C2 1.3900 . ?
C20B C80B 1.3900 . ?
C2 C0 1.3900(16) . ?
C0 H0 0.9500 . ?
C0 C1 1.3900 . ?
C1 H1 0.9500 . ?
C1 C84B 1.3900 . ?
C84B C80B 1.3900(10) . ?
C84B C49B 1.57(3) . ?
C80B H80B 0.9500 . ?
C21B H21A 0.9800 . ?
C21B H21B 0.9800 . ?
C21B H21C 0.9800 . ?
C25B H25A 0.9800 . ?
C25B H25B 0.9800 . ?
C25B H25C 0.9800 . ?
C16A H16A 0.9800 . ?
C16A H16B 0.9800 . ?
C16A H16C 0.9800 . ?
C8 C6B 1.51(2) . ?
C8 C7B 1.59(2) . ?
C8 C61B 1.53(2) . ?
C8 C6A 1.53(2) . ?
C8 C61A 1.57(2) . ?
C8 C7A 1.52(2) . ?
C6B H6BA 0.9800 . ?
C6B H6BB 0.9800 . ?
C6B H6BC 0.9800 . ?
C7B H7BA 0.9800 . ?
C7B H7BB 0.9800 . ?
C7B H7BC 0.9800 . ?
C61B H61A 0.9800 . ?
C61B H61B 0.9800 . ?
C61B H61C 0.9800 . ?
C00I C138 1.48(2) . ?
C00I C138 1.48(2) 2_665 ?
C00I C138 1.48(2) 3_565 ?
C00I C10 1.47(6) . ?
C00I C23 1.35(3) . ?
C00I C23 1.35(3) 2_665 ?
C138 H138 0.9500 . ?
C138 C55 1.40(3) . ?
C55 H55 0.9500 . ?
C55 C5 1.42(2) . ?
C5 C55 1.42(2) 2_665 ?
C5 C55 1.42(2) 3_565 ?
C5 C17 1.49(3) . ?
C5 C29 1.38(3) 2_665 ?
C5 C29 1.38(3) 3_565 ?
C5 C29 1.38(3) . ?
C49B C67B 1.53(3) . ?
C49B C3B 1.55(3) . ?
C49B C4B 1.51(3) . ?
C120 H12A 0.9800 . ?
C120 H12B 0.9800 . ?
C120 H12C 0.9800 . ?
C120 C17 1.52(4) . ?
C145 C115 1.48(2) . ?
C145 C12 1.54(3) . ?
C145 C13 1.53(3) . ?
C145 C52 1.57(3) . ?
C17 C120 1.52(4) 3_565 ?
C17 C120 1.52(4) 2_665 ?
C67B H67A 0.9800 . ?
C67B H67B 0.9800 . ?
C67B H67C 0.9800 . ?
C2AA Cu1 2.15(3) 2_665 ?
C2AA Cu1 2.15(3) 3_565 ?
C2AA Ag 2.19(3) 3_565 ?
C2AA Ag 2.19(3) 2_665 ?
C2AA Ag1 2.15(3) 2_665 ?
C2AA Ag1 2.15(3) 3_565 ?
C2AA C37 1.15(3) . ?
C2AA C37 1.15(3) 3_565 ?
C226 C202 1.3900 . ?
C226 C104 1.3900 . ?
C202 H202 0.9500 . ?
C202 C211 1.3900 . ?
C211 H211 0.9500 . ?
C211 C115 1.3900 . ?
C115 C88 1.3900 . ?
C88 H88 0.9500 . ?
C88 C104 1.3900 . ?
C104 H104 0.9500 . ?
C3B H3BA 0.9800 . ?
C3B H3BB 0.9800 . ?
C3B H3BC 0.9800 . ?
C12 H12D 0.9800 . ?
C12 H12E 0.9800 . ?
C12 H12F 0.9800 . ?
C13 H13A 0.9800 . ?
C13 H13B 0.9800 . ?
C13 H13C 0.9800 . ?
C4B H4BA 0.9800 . ?
C4B H4BB 0.9800 . ?
C4B H4BC 0.9800 . ?
C52 H52A 0.9800 . ?
C52 H52B 0.9800 . ?
C52 H52C 0.9800 . ?
C14 C3 1.3900(10) . ?
C14 C20A 1.3900 . ?
C3 H3 0.9500 . ?
C3 C4 1.3900 . ?
C4 H4 0.9500 . ?
C4 C84A 1.3900 . ?
C84A C80A 1.3900 . ?
C84A C49A 1.56(3) . ?
C80A H80A 0.9500 . ?
C80A C20A 1.3900 . ?
C20A H20A 0.9500 . ?
C49A C4A 1.54(3) . ?
C49A C67A 1.51(3) . ?
C49A C3A 1.55(3) . ?
C4A H4AA 0.9800 . ?
C4A H4AB 0.9800 . ?
C4A H4AC 0.9800 . ?
C67A H67D 0.9800 . ?
C67A H67E 0.9800 . ?
C67A H67F 0.9800 . ?
C3A H3AA 0.9800 . ?
C3A H3AB 0.9800 . ?
C3A H3AC 0.9800 . ?
C20 H20C 0.9800 . ?
C20 H20D 0.9800 . ?
C20 H20E 0.9800 . ?
C20 C56 1.53(3) . ?
C15 H15A 0.9800 . ?
C15 H15B 0.9800 . ?
C15 H15C 0.9800 . ?
C15 C56 1.53(3) . ?
C44 H44A 0.9800 . ?
C44 H44B 0.9800 . ?
C44 H44C 0.9800 . ?
C44 C56 1.54(3) . ?
C21A H21D 0.9800 . ?
C21A H21E 0.9800 . ?
C21A H21F 0.9800 . ?
C25A H25D 0.9800 . ?
C25A H25E 0.9800 . ?
C25A H25F 0.9800 . ?
C16 H16D 0.9800 . ?
C16 H16E 0.9800 . ?
C16 H16F 0.9800 . ?
C6A H6AA 0.9800 . ?
C6A H6AB 0.9800 . ?
C6A H6AC 0.9800 . ?
C61A H61D 0.9800 . ?
C61A H61E 0.9800 . ?
C61A H61F 0.9800 . ?
C7A H7AA 0.9800 . ?
C7A H7AB 0.9800 . ?
C7A H7AC 0.9800 . ?
C23 H23 0.9500 . ?
C23 C29 1.37(3) . ?
C29 H29 0.9500 . ?

loop_
_geom_torsion_atom_site_label_1
_geom_torsion_atom_site_label_2
_geom_torsion_atom_site_label_3
_geom_torsion_atom_site_label_4
_geom_torsion
_geom_torsion_site_symmetry_1
_geom_torsion_site_symmetry_2
_geom_torsion_site_symmetry_3
_geom_torsion_site_symmetry_4
_geom_torsion_publ_flag
Ag01 Cu07 C01B Ag02 -152.7(7) 3_565 . . . ?
Ag01 Cu07 C01B Ag2 124.2(7) 3_565 . . . ?
Ag01 Cu07 C01B Ag06 84.0(5) 3_565 . . . ?
Ag01 P00C C00T C00J 152.3(19) . . . . ?
Ag01 P00C C00T C01C -23(3) . . . . ?
Ag01 P00C C015 C00P 123.5(18) . . . . ?
Ag01 P00C C015 C017 -54.0(19) . . . . ?
Ag01 P00C C010 C00R 124.5(8) . . . . ?
Ag01 P00C C010 C01I -54.5(8) . . . . ?
Ag01 C00X C011 Ag1 150.9(19) . . . 2_665 ?
Ag01 C00X C011 C2 -39(14) . . . . ?
Ag02 Cu07 C01B Ag01 152.7(7) . . . 3_565 ?
Ag02 Cu07 C01B Ag2 -83.1(4) . . . . ?
Ag02 Cu07 C01B Ag06 -123.3(6) . . . . ?
Ag02 P00D C00L C013 -123.4(18) . . . . ?
Ag02 P00D C00L C014 55(2) . . . . ?
Ag02 P00D C00O C018 32(2) . . . . ?
Ag02 P00D C00O C01M -153.6(16) . . . . ?
Ag02 P00D C00V C019 -128.7(9) . . . . ?
Ag02 P00D C00V C01F 49.6(10) . . . . ?
Ag02 C00U C01K Ag 151(2) . . . . ?
Ag02 C00U C01K Ag1 -172(3) . . . . ?
Ag04 Cu07 C01B Ag01 -100.3(4) . . . 3_565 ?
Ag04 Cu07 C01B Ag02 106.9(3) . . . . ?
Ag04 Cu07 C01B Ag06 -16.3(6) . . . . ?
Cu07 C00U C01K Ag -114(5) . . . . ?
Cu07 C00U C01K Ag1 -76(5) . . . . ?
Cu07 C00X C011 Ag1 65.8(12) 2_665 . . 2_665 ?
Cu07 C00X C011 C2 -124(13) 2_665 . . . ?
Cu08 Cu07 C01B Ag01 -162.5(2) . . . 3_565 ?
Cu08 Cu07 C01B Ag01 -41.0(4) 3_565 . . 3_565 ?
Cu08 Cu07 C01B Ag02 166.3(2) 3_565 . . . ?
Cu08 Cu07 C01B Ag02 44.8(5) . . . . ?
Cu08 Cu07 C01B Ag2 -38.3(6) . . . . ?
Cu08 Cu07 C01B Ag2 83.2(4) 3_565 . . . ?
Cu08 Cu07 C01B Ag06 -78.5(5) . . . . ?
Cu08 Cu07 C01B Ag06 43.0(5) 3_565 . . . ?
Cu08 C00U C01K Ag 67.7(16) . . . . ?
Cu08 C00U C01K Ag1 105(2) . . . . ?
Cu08 C00X C011 Ag1 -99(5) . . . 2_665 ?
Cu08 C00X C011 C2 71(15) . . . . ?
P00C C00T C01C C01G -174(3) . . . . ?
P00C C015 C017 C00W -179(2) . . . . ?
P00C C010 C01I C025 179.0(11) . . . . ?
P00D C00L C013 C00Z 174.3(19) . . . . ?
P00D C00L C014 C01A -178(2) . . . . ?
P00D C00O C018 C01P 179(2) . . . . ?
P00D C00O C01M C00S -178.8(17) . . . . ?
P00D C00V C01F C01Q -178.5(11) . . . . ?
C00J C00T C01C C01G 10(4) . . . . ?
C00L P00D C00O C018 -94.2(19) . . . . ?
C00L P00D C00O C01M 80(2) . . . . ?
C00L P00D C00V C019 -4.6(13) . . . . ?
C00L P00D C00V C01F 173.7(11) . . . . ?
C00L C014 C01A C01Z 7(4) . . . . ?
C00M C00W C017 C015 -1(4) . . . . ?
C00N C021 C02C C02E 0.0 . . . . ?
C00N C021 C02C C8 178.7(17) . . . . ?
C021 C00N C01T C01V 0.0 . . . . ?
C021 C00N C01T C01N 179.9(15) . . . . ?
C021 C02C C02E C01V 0.0 . . . . ?
C021 C02C C8 C6B 117(3) . . . . ?
C021 C02C C8 C7B -126(3) . . . . ?
C021 C02C C8 C61B -9(3) . . . . ?
C021 C02C C8 C6A 161(3) . . . . ?
C021 C02C C8 C61A 45(3) . . . . ?
C021 C02C C8 C7A -74(3) . . . . ?
C02C C02E C01V C01T 0.0 . . . . ?
C02E C02C C8 C6B -64(3) . . . . ?
C02E C02C C8 C7B 52(3) . . . . ?
C02E C02C C8 C61B 170(3) . . . . ?
C02E C02C C8 C6A -20(3) . . . . ?
C02E C02C C8 C61A -136(3) . . . . ?
C02E C02C C8 C7A 105(3) . . . . ?
C02E C01V C01T C00N 0.0 . . . . ?
C02E C01V C01T C01N -179.9(16) . . . . ?
C01T C00N C021 C02C 0.0 . . . . ?
C00O P00D C00L C013 4(2) . . . . ?
C00O P00D C00L C014 -177.3(18) . . . . ?
C00O P00D C00V C019 105.2(11) . . . . ?
C00O P00D C00V C01F -76.4(10) . . . . ?
C00O C018 C01P C023 -2(5) . . . . ?
C00P C015 C017 C00W 4(4) . . . . ?
C00Q C016 C01X C028 0.0 . . . . ?
C016 C00Q C01J C027 0.0 . . . . ?
C016 C01X C028 C027 0.0 . . . . ?
C01X C028 C027 C01J 0.0 . . . . ?
C01X C028 C027 C029 -177.8(18) . . . . ?
C028 C027 C01J C00Q 0.0 . . . . ?
C028 C027 C029 C21B 169(2) . . . . ?
C028 C027 C029 C25B -62(3) . . . . ?
C028 C027 C029 C16A 53(2) . . . . ?
C028 C027 C029 C21A -130(4) . . . . ?
C028 C027 C029 C25A -14(4) . . . . ?
C028 C027 C029 C16 113(4) . . . . ?
C01J C00Q C016 C01X 0.0 . . . . ?
C01J C00Q C016 C01L -177.9(16) . . . . ?
C01J C027 C029 C21B -9(3) . . . . ?
C01J C027 C029 C25B 120(2) . . . . ?
C01J C027 C029 C16A -125(2) . . . . ?
C01J C027 C029 C21A 52(4) . . . . ?
C01J C027 C029 C25A 168(4) . . . . ?
C01J C027 C029 C16 -65(4) . . . . ?
C00T P00C C015 C00P -2(2) . . . . ?
C00T P00C C015 C017 -179.3(18) . . . . ?
C00T P00C C010 C00R -108.9(11) . . . . ?
C00T P00C C010 C01I 72.1(11) . . . . ?
C00T C00J C012 C00K -4(5) . . . . ?
C00T C01C C01G C00K -6(5) . . . . ?
C00U Cu07 C01B Ag01 150.5(11) . . . 3_565 ?
C00U Cu07 C01B Ag02 -2.3(13) . . . . ?
C00U Cu07 C01B Ag2 -85.3(13) . . . . ?
C00U Cu07 C01B Ag06 -125.5(12) . . . . ?
C00W C00M C00Y C00P 5(4) . . . . ?
C00X Cu07 C01B Ag01 -0.6(11) 3_565 . . 3_565 ?
C00X Cu07 C01B Ag02 -153.4(8) 3_565 . . . ?
C00X Cu07 C01B Ag2 123.6(9) 3_565 . . . ?
C00X Cu07 C01B Ag06 83.4(9) 3_565 . . . ?
C00X C011 C2 C20B -83(14) . . . . ?
C00X C011 C2 C0 97(13) . . . . ?
C00Y C00M C00W C017 -3(4) . . . . ?
C00Y C00P C015 P00C -178.9(19) . . . . ?
C00Y C00P C015 C017 -1(4) . . . . ?
C011 C2 C0 C1 179(4) . . . . ?
C011 C14 C3 C4 -179(4) . . . . ?
C011 C14 C20A C80A 179(4) . . . . ?
C012 C00J C00T P00C 180(2) . . . . ?
C012 C00J C00T C01C -5(4) . . . . ?
C012 C00K C01G C01C -3(5) . . . . ?
C013 C00L C014 C01A 0(4) . . . . ?
C013 C00Z C01Z C01A 8(4) . . . . ?
C014 C00L C013 C00Z -4(4) . . . . ?
C014 C01A C01Z C00Z -12(5) . . . . ?
C015 P00C C00T C00J -85(2) . . . . ?
C015 P00C C00T C01C 99(2) . . . . ?
C015 P00C C010 C00R 3.4(12) . . . . ?
C015 P00C C010 C01I -175.6(9) . . . . ?
C015 C00P C00Y C00M -3(4) . . . . ?
C018 C00O C01M C00S -4(3) . . . . ?
C018 C01P C023 C00S 1(5) . . . . ?
C01G C00K C012 C00J 8(5) . . . . ?
C01K C02H C9 C90 -179(3) . . . . ?
C01L C016 C01X C028 177.9(16) . . . . ?
C01M C00O C018 C01P 4(4) . . . . ?
C01M C00S C023 C01P -1(4) . . . . ?
C01R C01O C00R C010 0.0 . . . . ?
C01O C01R C025 C01I 0.0 . . . . ?
C01O C00R C010 P00C -179.0(11) . . . . ?
C01O C00R C010 C01I 0.0 . . . . ?
C00R C010 C01I C025 0.0 . . . . ?
C010 P00C C00T C00J 28(2) . . . . ?
C010 P00C C00T C01C -147(2) . . . . ?
C010 P00C C015 C00P -115.8(19) . . . . ?
C010 P00C C015 C017 66.7(18) . . . . ?
C010 C01I C025 C01R 0.0 . . . . ?
C025 C01R C01O C00R 0.0 . . . . ?
C01S C01E C019 C00V 0.0 . . . . ?
C01E C01S C01Q C01F 0.0 . . . . ?
C01E C019 C00V P00D 178.3(12) . . . . ?
C01E C019 C00V C01F 0.0 . . . . ?
C019 C00V C01F C01Q 0.0 . . . . ?
C00V P00D C00L C013 114(2) . . . . ?
C00V P00D C00L C014 -67(2) . . . . ?
C00V P00D C00O C018 154.5(18) . . . . ?
C00V P00D C00O C01M -31(2) . . . . ?
C00V C01F C01Q C01S 0.0 . . . . ?
C01Q C01S C01E C019 0.0 . . . . ?
C01Z C00Z C013 C00L 0(4) . . . . ?
C023 C00S C01M C00O 3(4) . . . . ?
C029 C027 C01J C00Q 177.8(18) . . . . ?
Ag C00X C011 C2 131(13) . . . . ?
Ag C01K C02H C02D -102(2) . . . . ?
Ag C01K C02H C9 77(3) . . . . ?
Ag1 C011 C14 C3 -108(3) 2_665 . . . ?
Ag1 C011 C14 C20A 73(3) 2_665 . . . ?
Ag1 C01K C02H C02D -140.5(18) . . . . ?
Ag1 C01K C02H C9 39(3) . . . . ?
Ag2 Cu07 C01B Ag01 -124.2(7) . . . 3_565 ?
Ag2 Cu07 C01B Ag02 83.1(4) . . . . ?
Cu04 Cu07 C01B Ag01 -100.3(4) . . . 3_565 ?
Cu04 Cu07 C01B Ag02 106.9(3) . . . . ?
Cu04 Cu07 C01B Ag2 23.9(6) . . . . ?
C22 C01Y C02D C02H 0.0 . . . . ?
C01Y C22 C90 C9 0.0 . . . . ?
C01Y C22 C56 C20 60(3) . . . . ?
C01Y C22 C56 C15 -59(3) . . . . ?
C01Y C22 C56 C44 -177(2) . . . . ?
C01Y C02D C02H C01K 179(3) . . . . ?
C01Y C02D C02H C9 0.0 . . . . ?
C02D C02H C9 C90 0.0 . . . . ?
C02H C9 C90 C22 0.0 . . . . ?
C90 C22 C01Y C02D 0.0 . . . . ?
C90 C22 C56 C20 -104(3) . . . . ?
C90 C22 C56 C15 138(2) . . . . ?
C90 C22 C56 C44 19(3) . . . . ?
C20B C2 C0 C1 0.0 . . . . ?
C2 C20B C80B C84B 0.0 . . . . ?
C2 C0 C1 C84B 0.0 . . . . ?
C0 C1 C84B C80B 0.0 . . . . ?
C0 C1 C84B C49B -180(3) . . . . ?
C1 C84B C80B C20B 0.0 . . . . ?
C1 C84B C49B C67B -55(4) . . . . ?
C1 C84B C49B C3B -173(4) . . . . ?
C1 C84B C49B C4B 67(4) . . . . ?
C80B C20B C2 C011 -179(4) . . . . ?
C80B C20B C2 C0 0.0 . . . . ?
C80B C84B C49B C67B 125(3) . . . . ?
C80B C84B C49B C3B 7(4) . . . . ?
C80B C84B C49B C4B -113(3) . . . . ?
C8 C02C C02E C01V -178.8(15) . . . . ?
C00I C138 C55 C5 6(6) . . . . ?
C00I C23 C29 C5 -14(6) . . . . ?
C138 C00I C138 C55 52(3) 3_565 . . . ?
C138 C00I C138 C55 -57(3) 2_665 . . . ?
C138 C55 C5 C55 -53(3) . . . 3_565 ?
C138 C55 C5 C55 46(4) . . . 2_665 ?
C138 C55 C5 C17 177(3) . . . . ?
C10 C00I C138 C55 177(3) . . . . ?
C10 C00I C23 C29 -173(3) . . . . ?
C49B C84B C80B C20B 180(3) . . . . ?
C145 C115 C88 C104 -176(3) . . . . ?
C17 C5 C29 C23 -172(3) . . . . ?
C226 C202 C211 C115 0.0 . . . . ?
C202 C226 C104 C88 0.0 . . . . ?
C202 C211 C115 C145 176(3) . . . . ?
C202 C211 C115 C88 0.0 . . . . ?
C211 C115 C88 C104 0.0 . . . . ?
C115 C88 C104 C226 0.00(5) . . . . ?
C104 C226 C202 C211 0.0 . . . . ?
C12 C145 C115 C211 36(4) . . . . ?
C12 C145 C115 C88 -148(4) . . . . ?
C13 C145 C115 C211 -87(4) . . . . ?
C13 C145 C115 C88 89(4) . . . . ?
C52 C145 C115 C211 153(4) . . . . ?
C52 C145 C115 C88 -31(4) . . . . ?
C14 C3 C4 C84A 0.0 . . . . ?
C3 C14 C20A C80A 0.0 . . . . ?
C3 C4 C84A C80A 0.0 . . . . ?
C3 C4 C84A C49A 178(3) . . . . ?
C4 C84A C80A C20A 0.0 . . . . ?
C4 C84A C49A C4A 64(3) . . . . ?
C4 C84A C49A C67A -57(4) . . . . ?
C4 C84A C49A C3A -177(3) . . . . ?
C84A C80A C20A C14 0.0 . . . . ?
C80A C84A C49A C4A -118(3) . . . . ?
C80A C84A C49A C67A 120(3) . . . . ?
C80A C84A C49A C3A 1(3) . . . . ?
C20A C14 C3 C4 0.0 . . . . ?
C49A C84A C80A C20A -178(3) . . . . ?
C56 C22 C01Y C02D -164(2) . . . . ?
C56 C22 C90 C9 163(2) . . . . ?
C23 C00I C23 C29 -46(4) 2_665 . . . ?
C29 C5 C17 C120 165(4) . . . 3_565 ?
C29 C5 C17 C120 165(4) 2_665 . . . ?
C29 C5 C17 C120 -75(4) . . . 2_665 ?
C29 C5 C17 C120 -75(4) 3_565 . . . ?
C29 C5 C17 C120 45(4) 2_665 . . 2_665 ?
C29 C5 C17 C120 -75(4) 2_665 . . 3_565 ?
C29 C5 C17 C120 45(4) 3_565 . . 3_565 ?
C29 C5 C17 C120 45(4) . . . . ?
C29 C5 C17 C120 165(4) 3_565 . . 2_665 ?
C29 C5 C29 C23 55(3) 2_665 . . . ?
C29 C5 C29 C23 -39(4) 3_565 . . . ?

loop_
_twin_individual_id
_twin_individual_mass_fraction_refined
1 0.856(16)
2 0.144(16)

loop_
_smtbx_masks_void_nr
_smtbx_masks_void_average_x
_smtbx_masks_void_average_y
_smtbx_masks_void_average_z
_smtbx_masks_void_volume
_smtbx_masks_void_count_electrons
_smtbx_masks_void_content
1 0.000 0.000 0.166 20.3 1.6 ?
2 0.000 0.000 0.385 587.8 75.6 ?
3 0.000 0.000 0.499 13.1 0.0 ?
4 0.094 0.195 0.249 27.1 2.7 ?
5 -0.333 0.333 0.719 587.8 75.6 ?
6 -0.063 0.490 0.319 7.5 0.0 ?
7 0.333 0.667 0.052 587.8 75.6 ?
8 -0.043 0.773 0.645 13.7 3.0 ?
9 0.101 0.906 0.249 27.1 2.7 ?
10 0.138 0.566 0.916 27.1 2.7 ?
11 0.149 0.709 0.311 13.7 3.0 ?
12 0.177 0.781 0.653 7.5 0.0 ?
13 0.227 0.184 0.645 13.7 3.0 ?
14 0.219 0.396 0.653 7.5 0.0 ?
15 0.271 0.156 0.986 7.5 0.0 ?
16 0.291 0.440 0.311 13.7 3.0 ?
17 0.333 0.667 0.833 20.3 1.7 ?
18 0.333 0.667 0.166 13.1 0.0 ?
19 0.434 0.573 0.916 27.1 2.7 ?
20 0.427 0.862 0.916 27.1 2.7 ?
21 0.472 0.232 0.582 27.1 2.7 ?
22 0.482 0.376 0.978 13.7 3.0 ?
23 0.510 0.448 0.319 7.5 0.0 ?
24 0.552 0.062 0.319 7.5 0.0 ?
25 0.560 0.851 0.311 13.7 3.0 ?
26 0.624 0.106 0.978 13.7 3.0 ?
27 0.604 0.823 0.653 7.5 0.0 ?
28 0.667 0.333 0.500 20.3 1.7 ?
29 0.667 0.333 0.833 13.1 0.0 ?
30 0.768 0.239 0.582 27.1 2.7 ?
31 0.761 0.528 0.582 27.1 2.7 ?
32 0.805 0.899 0.249 27.1 2.7 ?
33 0.816 0.043 0.645 13.7 3.0 ?
34 0.844 0.115 0.986 7.5 0.0 ?
35 0.894 0.518 0.978 13.7 3.0 ?
36 0.885 0.729 0.986 7.5 0.0 ?
